data_7112644
loop_
_publ_author_name
'Emily G. Nelson'
'Jeff W. Kampf'
'Bart M. Bartlett'

_publ_section_title
;
 Enhanced oxidative stability of non-Grignard magnesium electrolytes
 through ligand modification
;
_journal_name_full Chem.Commun.
_journal_page_first 5193
_journal_paper_doi 10.1039/C3CC47277A
_journal_volume 50
_journal_year 2014
_chemical_formula_sum 'C62 H82 Cl2 Mg5 O18'
_chemical_formula_weight 1307.73
_chemical_name_systematic
; 
 ? 
;
_space_group_IT_number 14
_symmetry_cell_setting monoclinic
_symmetry_space_group_name_Hall '-P 2ybc'
_symmetry_space_group_name_H-M 'P 1 21/c 1'
_atom_sites_solution_hydrogens geom
_atom_sites_solution_primary direct
_atom_sites_solution_secondary difmap
_audit_creation_method SHELXL-97
_cell_angle_alpha 90.00
_cell_angle_beta 104.5430(10)
_cell_angle_gamma 90.00
_cell_formula_units_Z 4
_cell_length_a 14.4018(5)
_cell_length_b 24.2154(8)
_cell_length_c 19.5295(7)
_cell_measurement_reflns_used 9459
_cell_measurement_temperature 85(2)
_cell_measurement_theta_max 34.92
_cell_measurement_theta_min 2.63
_cell_volume 6592.6(4)
_computing_cell_refinement 'Bruker SAINT'
_computing_data_collection 'Bruker SMART'
_computing_data_reduction 'Bruker SAINT'
_computing_molecular_graphics 'Bruker SHELXTL'
_computing_publication_material 'Bruker SHELXTL'
_computing_structure_refinement 'SHELXL-97 (Sheldrick, 2008)'
_computing_structure_solution 'SHELXS-97 (Sheldrick, 2008)'
_diffrn_ambient_temperature 85(2)
_diffrn_measured_fraction_theta_full 0.999
_diffrn_measured_fraction_theta_max 0.999
_diffrn_measurement_device_type 'Bruker APEX-I CCD'
_diffrn_measurement_method '\f and \w scans'
_diffrn_radiation_monochromator graphite
_diffrn_radiation_source 'fine-focus sealed tube'
_diffrn_radiation_type MoK\a
_diffrn_radiation_wavelength 0.71073
_diffrn_reflns_av_R_equivalents 0.0626
_diffrn_reflns_av_sigmaI/netI 0.0281
_diffrn_reflns_limit_h_max 23
_diffrn_reflns_limit_h_min -23
_diffrn_reflns_limit_k_max 38
_diffrn_reflns_limit_k_min -38
_diffrn_reflns_limit_l_max 31
_diffrn_reflns_limit_l_min -31
_diffrn_reflns_number 351974
_diffrn_reflns_theta_full 35.00
_diffrn_reflns_theta_max 35.00
_diffrn_reflns_theta_min 1.37
_exptl_absorpt_coefficient_mu 0.214
_exptl_absorpt_correction_T_max 0.9524
_exptl_absorpt_correction_T_min 0.9116
_exptl_absorpt_correction_type multi-scan
_exptl_absorpt_process_details
;
  Blessing, R. Acta Cryst. (1995) A51 33-38.
  Sheldrick, G.  SADABS (Version 2008/1) Bruker AXS area
  detector absorption and other corrections, University of 
  Gottingen, Germany 2008.
;
_exptl_crystal_colour colorless
_exptl_crystal_density_diffrn 1.318
_exptl_crystal_density_method 'not measured'
_exptl_crystal_description needle
_exptl_crystal_F_000 2768
_exptl_crystal_size_max 0.44
_exptl_crystal_size_mid 0.30
_exptl_crystal_size_min 0.23
_refine_diff_density_max 1.238
_refine_diff_density_min -0.275
_refine_diff_density_rms 0.073
_refine_ls_extinction_method none
_refine_ls_goodness_of_fit_ref 1.006
_refine_ls_hydrogen_treatment constr
_refine_ls_matrix_type full
_refine_ls_number_parameters 878
_refine_ls_number_reflns 29000
_refine_ls_number_restraints 165
_refine_ls_restrained_S_all 1.010
_refine_ls_R_factor_all 0.0575
_refine_ls_R_factor_gt 0.0423
_refine_ls_shift/su_max 0.010
_refine_ls_shift/su_mean 0.000
_refine_ls_structure_factor_coef Fsqd
_refine_ls_weighting_details 'calc w=1/[\s^2^(Fo^2^)+(0.0602P)^2^+2.5875P] where P=(Fo^2^+2Fc^2^)/3'
_refine_ls_weighting_scheme calc
_refine_ls_wR_factor_gt 0.1067
_refine_ls_wR_factor_ref 0.1178
_reflns_number_gt 23284
_reflns_number_total 29000
_reflns_threshold_expression >2sigma(I)
_cod_data_source_file c3cc47277a.txt
_cod_data_source_block en5055
_cod_original_sg_symbol_H-M P2(1)/c
_cod_database_code 7112644

loop_
_symmetry_equiv_pos_as_xyz
'x, y, z'
'-x, y+1/2, -z+1/2'
'-x, -y, -z'
'x, -y-1/2, z-1/2'

loop_
_atom_site_label
_atom_site_type_symbol
_atom_site_fract_x
_atom_site_fract_y
_atom_site_fract_z
_atom_site_U_iso_or_equiv
_atom_site_adp_type
_atom_site_occupancy
_atom_site_symmetry_multiplicity
_atom_site_calc_flag
_atom_site_refinement_flags
_atom_site_disorder_assembly
_atom_site_disorder_group
Cl1 Cl 0.135186(14) 0.607946(7) 0.135714(10) 0.01900(3) Uani 1 1 d . . .
Cl2 Cl 0.113955(14) 0.801134(7) 0.246632(9) 0.01758(3) Uani 1 1 d . . .
Mg1 Mg 0.132722(19) 0.672264(11) 0.040015(14) 0.01377(5) Uani 1 1 d . B .
Mg2 Mg -0.025369(18) 0.736935(11) 0.067461(14) 0.01315(5) Uani 1 1 d . B .
Mg3 Mg 0.115621(18) 0.820742(10) 0.125905(14) 0.01314(5) Uani 1 1 d . B .
Mg4 Mg 0.274950(18) 0.746498(11) 0.127134(14) 0.01316(5) Uani 1 1 d . B .
Mg5 Mg 0.125546(18) 0.702271(11) 0.197077(14) 0.01356(5) Uani 1 1 d . B .
O1 O 0.14105(5) 0.60718(2) -0.03141(3) 0.02120(12) Uani 1 1 d D . .
O2 O 0.00014(4) 0.69242(2) -0.01120(3) 0.01587(10) Uani 1 1 d . . .
O3 O -0.17617(4) 0.73587(3) 0.02840(3) 0.01928(11) Uani 1 1 d . . .
O4 O -0.01845(4) 0.81843(2) 0.06593(3) 0.01519(10) Uani 1 1 d . . .
O5 O 0.10596(4) 0.90644(2) 0.13816(3) 0.01800(11) Uani 1 1 d . . .
O6 O 0.24996(4) 0.82713(2) 0.11674(3) 0.01566(10) Uani 1 1 d . . .
O7 O 0.42495(4) 0.75799(3) 0.14972(3) 0.01967(11) Uani 1 1 d . . .
O8 O 0.26727(4) 0.69576(2) 0.04610(3) 0.01674(10) Uani 1 1 d . . .
O9 O 0.12722(4) 0.66732(2) 0.29520(3) 0.01820(11) Uani 1 1 d . B .
O10 O -0.01973(4) 0.69984(2) 0.15765(3) 0.01594(10) Uani 1 1 d . . .
O11 O 0.27045(4) 0.71052(2) 0.21614(3) 0.01645(10) Uani 1 1 d . . .
O12 O -0.27962(11) 0.58671(8) -0.21429(8) 0.0324(4) Uani 0.620(3) 1 d PD A 1
O12A O -0.2680(2) 0.57593(14) -0.21289(16) 0.0334(7) Uani 0.380(3) 1 d PD A 2
O13 O -0.28850(4) 0.98038(3) 0.07135(4) 0.02413(13) Uani 1 1 d . B .
O14 O 0.46758(5) 1.01377(3) 0.21082(3) 0.02249(12) Uani 1 1 d . B .
O15 O 0.53738(5) 0.57122(3) -0.04279(4) 0.03370(15) Uani 1 1 d . B .
O16 O -0.26452(5) 0.59288(3) 0.29153(4) 0.02681(13) Uani 1 1 d . B .
O17 O 0.52711(5) 0.65523(3) 0.46819(4) 0.02875(15) Uani 1 1 d . B .
O18 O 0.12478(4) 0.73902(2) 0.10323(3) 0.01229(9) Uani 1 1 d . . .
C1 C 0.18829(9) 0.55521(5) -0.01170(6) 0.0210(2) Uani 0.777(3) 1 d PDU B 1
H1A H 0.1961 0.5476 0.0392 0.025 Uiso 0.777(3) 1 calc PR B 1
H1B H 0.2521 0.5547 -0.0221 0.025 Uiso 0.777(3) 1 calc PR B 1
C2 C 0.12160(13) 0.51389(7) -0.05689(9) 0.0316(4) Uani 0.777(3) 1 d PDU B 1
H2A H 0.0753 0.4993 -0.0316 0.038 Uiso 0.777(3) 1 calc PR B 1
H2B H 0.1581 0.4827 -0.0699 0.038 Uiso 0.777(3) 1 calc PR B 1
C3 C 0.06977(15) 0.54647(7) -0.12270(9) 0.0334(4) Uani 0.777(3) 1 d PDU B 1
H3A H 0.0841 0.5311 -0.1659 0.040 Uiso 0.777(3) 1 calc PR B 1
H3B H -0.0005 0.5461 -0.1285 0.040 Uiso 0.777(3) 1 calc PR B 1
C4 C 0.11024(11) 0.60493(6) -0.10766(7) 0.0192(3) Uani 0.777(3) 1 d PDU B 1
H4A H 0.1649 0.6109 -0.1291 0.023 Uiso 0.777(3) 1 calc PR B 1
H4B H 0.0603 0.6330 -0.1262 0.023 Uiso 0.777(3) 1 calc PR B 1
C1A C 0.1521(6) 0.5469(2) -0.0061(3) 0.0465(17) Uani 0.223(3) 1 d PDU B 2
H1A1 H 0.2208 0.5366 0.0084 0.056 Uiso 0.223(3) 1 calc PR B 2
H1A2 H 0.1242 0.5419 0.0349 0.056 Uiso 0.223(3) 1 calc PR B 2
C2A C 0.1012(5) 0.5122(2) -0.0656(3) 0.0295(11) Uani 0.223(3) 1 d PDU B 2
H2A1 H 0.0475 0.4924 -0.0533 0.035 Uiso 0.223(3) 1 calc PR B 2
H2A2 H 0.1455 0.4847 -0.0777 0.035 Uiso 0.223(3) 1 calc PR B 2
C3A C 0.0640(5) 0.5510(3) -0.1268(3) 0.0272(11) Uani 0.223(3) 1 d PDU B 2
H3A1 H -0.0052 0.5584 -0.1328 0.033 Uiso 0.223(3) 1 calc PR B 2
H3A2 H 0.0734 0.5351 -0.1713 0.033 Uiso 0.223(3) 1 calc PR B 2
C4A C 0.1218(5) 0.6032(3) -0.1076(3) 0.0265(13) Uani 0.223(3) 1 d PDU B 2
H4A1 H 0.1825 0.6010 -0.1227 0.032 Uiso 0.223(3) 1 calc PR B 2
H4A2 H 0.0850 0.6357 -0.1305 0.032 Uiso 0.223(3) 1 calc PR B 2
C5 C -0.06700(5) 0.66444(3) -0.05965(4) 0.01549(13) Uani 1 1 d . A .
C6 C -0.10741(6) 0.61608(4) -0.04207(4) 0.02225(16) Uani 1 1 d . . .
H6A H -0.0870 0.6021 0.0048 0.027 Uiso 1 1 calc R B .
C7 C -0.17750(7) 0.58763(4) -0.09197(5) 0.02786(19) Uani 1 1 d . A .
H7A H -0.2048 0.5548 -0.0789 0.033 Uiso 1 1 calc R . .
C8 C -0.20716(7) 0.60745(4) -0.16062(5) 0.02623(18) Uani 1 1 d D . .
C9 C -0.16677(6) 0.65571(4) -0.17918(4) 0.02292(16) Uani 1 1 d . A .
H9A H -0.1866 0.6693 -0.2262 0.028 Uiso 1 1 calc R . .
C10 C -0.09761(6) 0.68393(3) -0.12906(4) 0.01932(14) Uani 1 1 d . . .
H10A H -0.0707 0.7169 -0.1421 0.023 Uiso 1 1 calc R A .
C11 C -0.33251(16) 0.54267(12) -0.19420(11) 0.0461(5) Uani 0.620(3) 1 d PD A 1
H11A H -0.3843 0.5316 -0.2348 0.069 Uiso 0.620(3) 1 calc PR A 1
H11B H -0.3599 0.5549 -0.1556 0.069 Uiso 0.620(3) 1 calc PR A 1
H11C H -0.2898 0.5112 -0.1784 0.069 Uiso 0.620(3) 1 calc PR A 1
C11A C -0.3072(3) 0.52599(19) -0.1917(2) 0.0478(10) Uani 0.380(3) 1 d PD A 2
H11D H -0.3510 0.5090 -0.2330 0.072 Uiso 0.380(3) 1 calc PR A 2
H11E H -0.3424 0.5347 -0.1562 0.072 Uiso 0.380(3) 1 calc PR A 2
H11F H -0.2550 0.5002 -0.1716 0.072 Uiso 0.380(3) 1 calc PR A 2
C12 C -0.24620(6) 0.69963(5) 0.04731(5) 0.02858(19) Uani 1 1 d . B .
H12A H -0.2524 0.7081 0.0955 0.034 Uiso 1 1 calc R . .
H12B H -0.2267 0.6605 0.0458 0.034 Uiso 1 1 calc R . .
C13 C -0.34073(6) 0.71022(5) -0.00713(5) 0.0298(2) Uani 1 1 d . . .
H13A H -0.3777 0.6756 -0.0196 0.036 Uiso 1 1 calc R B .
H13B H -0.3804 0.7374 0.0107 0.036 Uiso 1 1 calc R . .
C14 C -0.30891(6) 0.73307(4) -0.07028(5) 0.02430(17) Uani 1 1 d . B .
H14A H -0.2904 0.7032 -0.0988 0.029 Uiso 1 1 calc R . .
H14B H -0.3596 0.7560 -0.1010 0.029 Uiso 1 1 calc R . .
C15 C -0.22325(6) 0.76752(4) -0.03353(5) 0.02355(17) Uani 1 1 d . B .
H15A H -0.1796 0.7734 -0.0648 0.028 Uiso 1 1 calc R . .
H15B H -0.2440 0.8039 -0.0197 0.028 Uiso 1 1 calc R . .
C16 C -0.08661(5) 0.85661(3) 0.06825(4) 0.01514(13) Uani 1 1 d . B .
C17 C -0.11950(6) 0.89288(3) 0.01167(5) 0.01968(14) Uani 1 1 d . . .
H17A H -0.0952 0.8899 -0.0291 0.024 Uiso 1 1 calc R B .
C18 C -0.18724(6) 0.93331(3) 0.01419(5) 0.02095(15) Uani 1 1 d . B .
H18A H -0.2087 0.9577 -0.0247 0.025 Uiso 1 1 calc R . .
C19 C -0.22363(5) 0.93813(3) 0.07351(5) 0.01879(14) Uani 1 1 d . . .
C20 C -0.19387(6) 0.90135(3) 0.12960(5) 0.02015(15) Uani 1 1 d . B .
H20A H -0.2198 0.9037 0.1697 0.024 Uiso 1 1 calc R . .
C21 C -0.12559(6) 0.86102(3) 0.12653(4) 0.01823(14) Uani 1 1 d . . .
H21A H -0.1053 0.8361 0.1650 0.022 Uiso 1 1 calc R B .
C22 C -0.32056(7) 0.98845(4) 0.13387(6) 0.0296(2) Uani 1 1 d . . .
H22A H -0.3661 1.0192 0.1268 0.044 Uiso 1 1 calc R B .
H22B H -0.2655 0.9969 0.1735 0.044 Uiso 1 1 calc R . .
H22C H -0.3521 0.9548 0.1444 0.044 Uiso 1 1 calc R . .
C23 C 0.10662(6) 0.94594(3) 0.08254(5) 0.02311(16) Uani 1 1 d . B .
H23A H 0.0622 0.9341 0.0376 0.028 Uiso 1 1 calc R . .
H23B H 0.1719 0.9494 0.0751 0.028 Uiso 1 1 calc R . .
C24 C 0.07406(8) 1.00099(4) 0.10726(5) 0.02899(19) Uani 1 1 d . . .
H24A H 0.1293 1.0260 0.1249 0.035 Uiso 1 1 calc R B .
H24B H 0.0270 1.0195 0.0683 0.035 Uiso 1 1 calc R . .
C25 C 0.02820(7) 0.98478(4) 0.16664(5) 0.02418(17) Uani 1 1 d . B .
H25A H 0.0331 1.0149 0.2016 0.029 Uiso 1 1 calc R . .
H25B H -0.0401 0.9746 0.1480 0.029 Uiso 1 1 calc R . .
C26 C 0.08818(7) 0.93542(3) 0.19842(4) 0.02201(16) Uani 1 1 d . B .
H26A H 0.1491 0.9473 0.2311 0.026 Uiso 1 1 calc R . .
H26B H 0.0529 0.9117 0.2246 0.026 Uiso 1 1 calc R . .
C27 C 0.30747(5) 0.87080(3) 0.14178(4) 0.01549(13) Uani 1 1 d . B .
C28 C 0.34387(6) 0.90403(3) 0.09577(4) 0.01843(14) Uani 1 1 d . . .
H28A H 0.3319 0.8943 0.0472 0.022 Uiso 1 1 calc R B .
C29 C 0.39728(6) 0.95109(3) 0.12048(4) 0.01998(14) Uani 1 1 d . B .
H29A H 0.4214 0.9733 0.0887 0.024 Uiso 1 1 calc R . .
C30 C 0.41552(6) 0.96581(3) 0.19156(4) 0.01856(14) Uani 1 1 d . . .
C31 C 0.38193(6) 0.93257(4) 0.23814(4) 0.02184(16) Uani 1 1 d . B .
H31A H 0.3952 0.9419 0.2869 0.026 Uiso 1 1 calc R . .
C32 C 0.32853(6) 0.88528(3) 0.21306(4) 0.02009(15) Uani 1 1 d . . .
H32A H 0.3062 0.8626 0.2452 0.024 Uiso 1 1 calc R B .
C33 C 0.46908(7) 1.03553(4) 0.27904(5) 0.02512(17) Uani 1 1 d . . .
H33A H 0.5077 1.0693 0.2871 0.038 Uiso 1 1 calc R B .
H33B H 0.4971 1.0082 0.3154 0.038 Uiso 1 1 calc R . .
H33C H 0.4034 1.0440 0.2815 0.038 Uiso 1 1 calc R . .
C34 C 0.47002(6) 0.77807(4) 0.09566(5) 0.02499(17) Uani 1 1 d D B .
H34A H 0.4254 0.8021 0.0615 0.030 Uiso 0.825(2) 1 calc PR C 1
H34B H 0.4896 0.7469 0.0697 0.030 Uiso 0.825(2) 1 calc PR C 1
H34C H 0.4431 0.8141 0.0763 0.030 Uiso 0.175(2) 1 calc PR C 2
H34D H 0.4636 0.7512 0.0565 0.030 Uiso 0.175(2) 1 calc PR C 2
C35 C 0.55667(8) 0.81043(5) 0.13531(6) 0.0263(2) Uani 0.825(2) 1 d PD B 1
H35A H 0.5391 0.8485 0.1457 0.032 Uiso 0.825(2) 1 calc PR C 1
H35B H 0.6068 0.8119 0.1087 0.032 Uiso 0.825(2) 1 calc PR C 1
C36 C 0.58885(8) 0.77633(6) 0.20235(7) 0.0324(3) Uani 0.825(2) 1 d PD B 1
H36A H 0.6302 0.7981 0.2411 0.039 Uiso 0.825(2) 1 calc PR C 1
H36B H 0.6236 0.7427 0.1941 0.039 Uiso 0.825(2) 1 calc PR C 1
C35A C 0.5800(4) 0.7839(3) 0.1407(3) 0.0341(14) Uani 0.175(2) 1 d PD B 2
H35C H 0.6127 0.7477 0.1502 0.041 Uiso 0.175(2) 1 calc PR C 2
H35D H 0.6175 0.8090 0.1178 0.041 Uiso 0.175(2) 1 calc PR C 2
C36A C 0.5599(4) 0.8096(3) 0.2082(3) 0.0355(15) Uani 0.175(2) 1 d PD B 2
H36C H 0.5267 0.8457 0.1992 0.043 Uiso 0.175(2) 1 calc PR C 2
H36D H 0.6182 0.8127 0.2477 0.043 Uiso 0.175(2) 1 calc PR C 2
C37 C 0.49273(7) 0.76194(5) 0.21841(5) 0.0330(2) Uani 1 1 d D B .
H37A H 0.4972 0.7264 0.2441 0.040 Uiso 0.825(2) 1 calc PR C 1
H37B H 0.4732 0.7912 0.2474 0.040 Uiso 0.825(2) 1 calc PR C 1
H37C H 0.5288 0.7270 0.2308 0.040 Uiso 0.175(2) 1 calc PR C 2
H37D H 0.4598 0.7710 0.2558 0.040 Uiso 0.175(2) 1 calc PR C 2
C38 C 0.33420(5) 0.66520(3) 0.02661(4) 0.01622(13) Uani 1 1 d . B .
C39 C 0.33659(6) 0.66257(3) -0.04445(4) 0.01825(14) Uani 1 1 d . . .
H39A H 0.2906 0.6827 -0.0788 0.022 Uiso 1 1 calc R B .
C40 C 0.40509(6) 0.63105(4) -0.06564(5) 0.02203(15) Uani 1 1 d . B .
H40A H 0.4056 0.6298 -0.1142 0.026 Uiso 1 1 calc R . .
C41 C 0.47282(6) 0.60138(3) -0.01609(5) 0.02364(16) Uani 1 1 d . . .
C42 C 0.47263(7) 0.60389(4) 0.05481(5) 0.02670(18) Uani 1 1 d . B .
H42A H 0.5195 0.5843 0.0890 0.032 Uiso 1 1 calc R . .
C43 C 0.40306(6) 0.63545(4) 0.07580(5) 0.02327(16) Uani 1 1 d . . .
H43A H 0.4028 0.6366 0.1244 0.028 Uiso 1 1 calc R B .
C44 C 0.61256(8) 0.54480(5) 0.00722(7) 0.0413(3) Uani 1 1 d . . .
H44A H 0.6536 0.5248 -0.0176 0.062 Uiso 1 1 calc R B .
H44B H 0.5854 0.5187 0.0353 0.062 Uiso 1 1 calc R . .
H44C H 0.6508 0.5726 0.0386 0.062 Uiso 1 1 calc R . .
C45 C 0.13986(8) 0.60867(4) 0.31125(5) 0.02627(18) Uani 1 1 d D . .
H45A H 0.2047 0.5962 0.3095 0.032 Uiso 0.321(2) 1 calc PR D 1
H45B H 0.0913 0.5864 0.2776 0.032 Uiso 0.321(2) 1 calc PR D 1
H45C H 0.1900 0.5928 0.2904 0.032 Uiso 0.679(2) 1 d PR D 2
H45D H 0.0792 0.5883 0.2925 0.032 Uiso 0.679(2) 1 d PR D 2
C46 C 0.1262(3) 0.60422(13) 0.38737(16) 0.0299(7) Uani 0.321(2) 1 d PD D 1
H46A H 0.0577 0.6050 0.3879 0.036 Uiso 0.321(2) 1 calc PR D 1
H46B H 0.1571 0.5708 0.4121 0.036 Uiso 0.321(2) 1 calc PR D 1
C47 C 0.1785(3) 0.65677(13) 0.41795(16) 0.0335(8) Uani 0.321(2) 1 d PD D 1
H47A H 0.2478 0.6553 0.4201 0.040 Uiso 0.321(2) 1 calc PR D 1
H47B H 0.1690 0.6658 0.4652 0.040 Uiso 0.321(2) 1 calc PR D 1
C46A C 0.16960(19) 0.60539(8) 0.39068(9) 0.0422(5) Uani 0.679(2) 1 d PD D 2
H46C H 0.2394 0.6114 0.4090 0.051 Uiso 0.679(2) 1 calc PR D 2
H46D H 0.1519 0.5694 0.4079 0.051 Uiso 0.679(2) 1 calc PR D 2
C47A C 0.11234(19) 0.65221(8) 0.41127(10) 0.0561(5) Uani 0.679(2) 1 d PD D 2
H47C H 0.1400 0.6641 0.4607 0.067 Uiso 0.679(2) 1 calc PR D 2
H47D H 0.0444 0.6416 0.4055 0.067 Uiso 0.679(2) 1 calc PR D 2
C48 C 0.12231(9) 0.69713(4) 0.35874(5) 0.0324(2) Uani 1 1 d D . .
H48A H 0.0552 0.7023 0.3615 0.039 Uiso 0.321(2) 1 calc PR D 1
H48B H 0.1543 0.7336 0.3615 0.039 Uiso 0.321(2) 1 calc PR D 1
H48C H 0.0662 0.7222 0.3491 0.039 Uiso 0.679(2) 1 d PR D 2
H48D H 0.1813 0.7191 0.3772 0.039 Uiso 0.679(2) 1 d PR D 2
C49 C -0.07947(5) 0.67481(3) 0.19082(4) 0.01537(13) Uani 1 1 d . B .
C50 C -0.10033(6) 0.61830(3) 0.18103(4) 0.01888(14) Uani 1 1 d . . .
H50A H -0.0712 0.5973 0.1510 0.023 Uiso 1 1 calc R B .
C51 C -0.16303(6) 0.59274(3) 0.21464(5) 0.02103(15) Uani 1 1 d . B .
H51A H -0.1773 0.5546 0.2069 0.025 Uiso 1 1 calc R . .
C52 C -0.20524(6) 0.62279(3) 0.25975(4) 0.01968(14) Uani 1 1 d . . .
C53 C -0.18545(6) 0.67875(4) 0.27026(4) 0.02071(15) Uani 1 1 d . B .
H53A H -0.2142 0.6995 0.3007 0.025 Uiso 1 1 calc R . .
C54 C -0.12284(6) 0.70424(3) 0.23562(4) 0.01879(14) Uani 1 1 d . . .
H54A H -0.1096 0.7425 0.2428 0.023 Uiso 1 1 calc R B .
C55 C -0.31489(7) 0.62307(5) 0.33319(5) 0.0314(2) Uani 1 1 d . . .
H55A H -0.3545 0.5977 0.3529 0.047 Uiso 1 1 calc R B .
H55B H -0.3561 0.6507 0.3036 0.047 Uiso 1 1 calc R . .
H55C H -0.2689 0.6417 0.3718 0.047 Uiso 1 1 calc R . .
C56 C 0.33239(5) 0.69554(3) 0.27685(4) 0.01482(12) Uani 1 1 d . B .
C57 C 0.35903(6) 0.73307(3) 0.33288(4) 0.01962(15) Uani 1 1 d . . .
H57A H 0.3323 0.7692 0.3278 0.024 Uiso 1 1 calc R B .
C58 C 0.42378(6) 0.71840(4) 0.39562(5) 0.02260(16) Uani 1 1 d . B .
H58A H 0.4413 0.7445 0.4330 0.027 Uiso 1 1 calc R . .
C59 C 0.46308(6) 0.66557(3) 0.40392(4) 0.01895(14) Uani 1 1 d . . .
C60 C 0.43777(5) 0.62761(3) 0.34923(4) 0.01747(13) Uani 1 1 d . B .
H60A H 0.4647 0.5916 0.3546 0.021 Uiso 1 1 calc R . .
C61 C 0.37228(5) 0.64272(3) 0.28606(4) 0.01695(13) Uani 1 1 d . . .
H61A H 0.3547 0.6165 0.2488 0.020 Uiso 1 1 calc R B .
C62 C 0.54869(7) 0.59908(4) 0.48560(5) 0.02648(18) Uani 1 1 d . . .
H62A H 0.5946 0.5968 0.5320 0.040 Uiso 1 1 calc R B .
H62B H 0.5767 0.5822 0.4498 0.040 Uiso 1 1 calc R . .
H62C H 0.4897 0.5794 0.4871 0.040 Uiso 1 1 calc R . .

loop_
_atom_site_aniso_label
_atom_site_aniso_U_11
_atom_site_aniso_U_22
_atom_site_aniso_U_33
_atom_site_aniso_U_23
_atom_site_aniso_U_13
_atom_site_aniso_U_12
Cl1 0.02616(8) 0.01241(7) 0.01995(7) 0.00139(5) 0.00865(6) 0.00156(6)
Cl2 0.02501(8) 0.01410(7) 0.01479(7) -0.00085(5) 0.00716(6) 0.00088(6)
Mg1 0.01369(10) 0.01291(10) 0.01416(10) -0.00162(8) 0.00245(8) 0.00093(8)
Mg2 0.01256(10) 0.01200(10) 0.01475(10) 0.00035(8) 0.00317(8) 0.00015(8)
Mg3 0.01368(10) 0.01106(10) 0.01495(10) -0.00006(8) 0.00408(8) 0.00005(8)
Mg4 0.01288(10) 0.01350(10) 0.01331(10) -0.00032(8) 0.00370(8) 0.00011(8)
Mg5 0.01404(10) 0.01341(10) 0.01342(10) 0.00150(8) 0.00381(8) 0.00034(8)
O1 0.0277(3) 0.0160(2) 0.0169(2) -0.00375(18) 0.0002(2) 0.0066(2)
O2 0.0145(2) 0.0152(2) 0.0166(2) -0.00244(17) 0.00151(18) -0.00068(17)
O3 0.0131(2) 0.0208(3) 0.0225(3) 0.0039(2) 0.00188(19) -0.00028(18)
O4 0.0134(2) 0.0126(2) 0.0195(2) 0.00089(17) 0.00402(18) 0.00246(16)
O5 0.0234(2) 0.0119(2) 0.0191(2) 0.00093(17) 0.0061(2) 0.00075(18)
O6 0.0146(2) 0.0127(2) 0.0195(2) -0.00132(17) 0.00413(18) -0.00232(16)
O7 0.0140(2) 0.0259(3) 0.0193(2) 0.0004(2) 0.00435(19) -0.00210(19)
O8 0.0164(2) 0.0156(2) 0.0176(2) -0.00285(18) 0.00323(18) 0.00186(17)
O9 0.0221(2) 0.0174(2) 0.0160(2) 0.00405(18) 0.00645(19) 0.00086(19)
O10 0.0148(2) 0.0168(2) 0.0167(2) 0.00210(17) 0.00489(18) -0.00174(17)
O11 0.0151(2) 0.0200(2) 0.0138(2) 0.00240(18) 0.00268(18) 0.00081(18)
O12 0.0257(6) 0.0507(8) 0.0183(5) -0.0050(5) 0.0009(4) -0.0217(6)
O12A 0.0346(13) 0.0372(13) 0.0221(11) -0.0001(8) -0.0044(9) -0.0183(10)
O13 0.0201(2) 0.0167(2) 0.0355(3) -0.0012(2) 0.0068(2) 0.0059(2)
O14 0.0232(3) 0.0178(2) 0.0255(3) -0.0037(2) 0.0041(2) -0.0077(2)
O15 0.0366(3) 0.0263(3) 0.0476(4) 0.0051(3) 0.0280(3) 0.0122(3)
O16 0.0249(3) 0.0282(3) 0.0319(3) 0.0017(2) 0.0155(2) -0.0073(2)
O17 0.0311(3) 0.0253(3) 0.0219(3) 0.0017(2) -0.0082(3) 0.0071(2)
O18 0.01242(19) 0.01106(19) 0.0134(2) -0.00034(15) 0.00326(16) 0.00027(15)
C1 0.0281(5) 0.0139(4) 0.0199(4) -0.0017(3) 0.0039(4) 0.0047(4)
C2 0.0407(8) 0.0183(5) 0.0335(7) -0.0018(5) 0.0051(6) -0.0058(5)
C3 0.0418(8) 0.0308(7) 0.0243(6) -0.0095(5) 0.0019(6) -0.0114(6)
C4 0.0218(5) 0.0217(5) 0.0144(5) -0.0017(4) 0.0050(4) 0.0034(4)
C1A 0.082(4) 0.018(2) 0.032(2) -0.0019(16) 0.001(3) 0.014(2)
C2A 0.041(2) 0.0217(19) 0.034(2) -0.0057(14) 0.0256(18) -0.0069(16)
C3A 0.031(2) 0.034(2) 0.0232(19) -0.0018(17) 0.0191(17) -0.0048(18)
C4A 0.032(3) 0.0190(19) 0.029(3) -0.0006(17) 0.010(2) 0.0028(17)
C5 0.0143(3) 0.0163(3) 0.0150(3) -0.0005(2) 0.0020(2) -0.0020(2)
C6 0.0267(4) 0.0212(3) 0.0162(3) 0.0017(3) 0.0006(3) -0.0080(3)
C7 0.0319(4) 0.0299(4) 0.0199(3) -0.0002(3) 0.0030(3) -0.0164(3)
C8 0.0227(3) 0.0370(4) 0.0170(3) -0.0029(3) 0.0012(3) -0.0136(3)
C9 0.0205(3) 0.0318(4) 0.0147(3) 0.0013(3) 0.0012(3) -0.0054(3)
C10 0.0193(3) 0.0213(3) 0.0165(3) 0.0025(2) 0.0027(2) -0.0027(3)
C11 0.0444(9) 0.0688(13) 0.0243(8) -0.0076(8) 0.0070(7) -0.0421(9)
C11A 0.049(2) 0.054(2) 0.0344(17) -0.0007(14) -0.0006(15) -0.0355(16)
C12 0.0161(3) 0.0399(5) 0.0286(4) 0.0109(4) 0.0033(3) -0.0048(3)
C13 0.0152(3) 0.0433(5) 0.0296(4) 0.0070(4) 0.0029(3) -0.0044(3)
C14 0.0182(3) 0.0295(4) 0.0231(4) 0.0006(3) 0.0012(3) -0.0010(3)
C15 0.0180(3) 0.0241(4) 0.0256(4) 0.0067(3) -0.0002(3) -0.0001(3)
C16 0.0132(3) 0.0121(3) 0.0202(3) 0.0013(2) 0.0042(2) 0.0010(2)
C17 0.0186(3) 0.0184(3) 0.0234(3) 0.0064(2) 0.0079(3) 0.0046(2)
C18 0.0189(3) 0.0174(3) 0.0270(4) 0.0068(3) 0.0065(3) 0.0048(2)
C19 0.0143(3) 0.0131(3) 0.0283(4) -0.0006(2) 0.0041(3) 0.0018(2)
C20 0.0197(3) 0.0180(3) 0.0236(3) -0.0004(3) 0.0070(3) 0.0036(2)
C21 0.0192(3) 0.0155(3) 0.0203(3) 0.0016(2) 0.0056(3) 0.0034(2)
C22 0.0261(4) 0.0259(4) 0.0368(5) -0.0097(3) 0.0079(3) 0.0070(3)
C23 0.0271(3) 0.0171(3) 0.0278(4) 0.0070(3) 0.0120(3) 0.0027(3)
C24 0.0410(5) 0.0152(3) 0.0318(4) 0.0045(3) 0.0112(4) 0.0031(3)
C25 0.0261(4) 0.0163(3) 0.0292(4) -0.0019(3) 0.0054(3) 0.0031(3)
C26 0.0308(4) 0.0153(3) 0.0194(3) -0.0021(2) 0.0053(3) 0.0035(3)
C27 0.0143(3) 0.0136(3) 0.0184(3) 0.0000(2) 0.0037(2) -0.0018(2)
C28 0.0201(3) 0.0178(3) 0.0187(3) -0.0022(2) 0.0073(2) -0.0053(2)
C29 0.0218(3) 0.0179(3) 0.0215(3) -0.0005(2) 0.0078(3) -0.0056(2)
C30 0.0175(3) 0.0155(3) 0.0215(3) -0.0013(2) 0.0027(3) -0.0037(2)
C31 0.0255(3) 0.0212(3) 0.0170(3) -0.0007(3) 0.0021(3) -0.0065(3)
C32 0.0233(3) 0.0187(3) 0.0172(3) 0.0018(2) 0.0030(3) -0.0057(3)
C33 0.0233(4) 0.0227(4) 0.0276(4) -0.0075(3) 0.0031(3) -0.0038(3)
C34 0.0210(3) 0.0328(4) 0.0231(4) -0.0010(3) 0.0092(3) -0.0058(3)
C35 0.0189(4) 0.0321(5) 0.0278(5) 0.0050(4) 0.0058(4) -0.0063(4)
C36 0.0156(4) 0.0470(7) 0.0322(6) 0.0120(5) 0.0015(4) -0.0052(4)
C35A 0.017(2) 0.040(3) 0.045(3) 0.006(3) 0.007(2) -0.002(2)
C36A 0.019(2) 0.043(3) 0.039(3) 0.001(2) -0.002(2) -0.013(2)
C37 0.0199(4) 0.0523(6) 0.0233(4) 0.0101(4) -0.0009(3) -0.0110(4)
C38 0.0169(3) 0.0154(3) 0.0176(3) 0.0002(2) 0.0067(2) 0.0018(2)
C39 0.0211(3) 0.0172(3) 0.0181(3) -0.0003(2) 0.0080(2) 0.0014(2)
C40 0.0266(3) 0.0196(3) 0.0240(3) -0.0014(3) 0.0140(3) 0.0019(3)
C41 0.0248(3) 0.0167(3) 0.0351(4) 0.0019(3) 0.0179(3) 0.0046(3)
C42 0.0262(4) 0.0258(4) 0.0305(4) 0.0079(3) 0.0116(3) 0.0107(3)
C43 0.0249(3) 0.0255(4) 0.0207(3) 0.0048(3) 0.0083(3) 0.0087(3)
C44 0.0358(4) 0.0304(5) 0.0669(7) 0.0141(4) 0.0301(5) 0.0165(4)
C45 0.0385(4) 0.0180(3) 0.0225(4) 0.0064(3) 0.0080(3) -0.0021(3)
C46 0.0502(18) 0.0218(12) 0.0214(11) 0.0061(9) 0.0161(12) -0.0078(12)
C47 0.053(2) 0.0297(14) 0.0178(11) 0.0023(10) 0.0081(12) -0.0023(13)
C46A 0.0730(14) 0.0329(8) 0.0229(7) 0.0124(5) 0.0162(8) 0.0185(9)
C47A 0.1041(14) 0.0432(9) 0.0389(7) 0.0233(6) 0.0514(8) 0.0308(9)
C48 0.0572(6) 0.0261(4) 0.0179(3) 0.0047(3) 0.0167(4) 0.0098(4)
C49 0.0145(3) 0.0159(3) 0.0159(3) 0.0007(2) 0.0044(2) -0.0012(2)
C50 0.0194(3) 0.0160(3) 0.0232(3) -0.0015(2) 0.0090(3) -0.0020(2)
C51 0.0212(3) 0.0165(3) 0.0272(4) -0.0001(3) 0.0094(3) -0.0033(2)
C52 0.0170(3) 0.0218(3) 0.0215(3) 0.0021(3) 0.0072(3) -0.0038(2)
C53 0.0222(3) 0.0221(3) 0.0205(3) -0.0021(3) 0.0102(3) -0.0028(3)
C54 0.0215(3) 0.0172(3) 0.0196(3) -0.0020(2) 0.0088(3) -0.0021(2)
C55 0.0287(4) 0.0423(5) 0.0280(4) -0.0043(4) 0.0160(3) -0.0110(4)
C56 0.0132(3) 0.0170(3) 0.0143(3) 0.0015(2) 0.0035(2) 0.0008(2)
C57 0.0218(3) 0.0181(3) 0.0167(3) -0.0007(2) 0.0005(3) 0.0048(3)
C58 0.0252(4) 0.0205(3) 0.0180(3) -0.0021(3) -0.0022(3) 0.0046(3)
C59 0.0169(3) 0.0203(3) 0.0171(3) 0.0024(2) -0.0005(2) 0.0024(2)
C60 0.0166(3) 0.0157(3) 0.0198(3) 0.0026(2) 0.0040(2) 0.0013(2)
C61 0.0175(3) 0.0161(3) 0.0168(3) 0.0005(2) 0.0035(2) 0.0002(2)
C62 0.0278(4) 0.0283(4) 0.0218(4) 0.0070(3) 0.0034(3) 0.0104(3)

loop_
_atom_type_symbol
_atom_type_description
_atom_type_scat_dispersion_real
_atom_type_scat_dispersion_imag
_atom_type_scat_source
C C 0.0033 0.0016 'International Tables Vol C Tables 4.2.6.8 and 6.1.1.4'
H H 0.0000 0.0000 'International Tables Vol C Tables 4.2.6.8 and 6.1.1.4'
O O 0.0106 0.0060 'International Tables Vol C Tables 4.2.6.8 and 6.1.1.4'
Mg Mg 0.0486 0.0363 'International Tables Vol C Tables 4.2.6.8 and 6.1.1.4'
Cl Cl 0.1484 0.1585 'International Tables Vol C Tables 4.2.6.8 and 6.1.1.4'

loop_
_geom_angle_atom_site_label_1
_geom_angle_atom_site_label_2
_geom_angle_atom_site_label_3
_geom_angle
Mg1 Cl1 Mg5 78.399(10)
Mg3 Cl2 Mg5 78.478(10)
O2 Mg1 O8 139.34(3)
O2 Mg1 O18 85.27(2)
O8 Mg1 O18 86.53(2)
O2 Mg1 O1 93.29(3)
O8 Mg1 O1 92.09(3)
O18 Mg1 O1 175.90(3)
O2 Mg1 Cl1 111.89(2)
O8 Mg1 Cl1 108.13(2)
O18 Mg1 Cl1 91.975(18)
O1 Mg1 Cl1 92.13(2)
O2 Mg1 Mg2 42.607(18)
O8 Mg1 Mg2 128.79(2)
O18 Mg1 Mg2 45.936(16)
O1 Mg1 Mg2 133.79(2)
Cl1 Mg1 Mg2 93.674(11)
O2 Mg1 Mg4 125.95(2)
O8 Mg1 Mg4 42.493(18)
O18 Mg1 Mg4 45.900(16)
O1 Mg1 Mg4 133.58(2)
Cl1 Mg1 Mg4 94.228(11)
Mg2 Mg1 Mg4 91.605(11)
O2 Mg1 Mg5 99.80(2)
O8 Mg1 Mg5 98.268(19)
O18 Mg1 Mg5 38.758(16)
O1 Mg1 Mg5 145.34(2)
Cl1 Mg1 Mg5 53.217(8)
Mg2 Mg1 Mg5 58.992(9)
Mg4 Mg1 Mg5 59.100(9)
O10 Mg2 O4 118.69(3)
O10 Mg2 O2 118.20(3)
O4 Mg2 O2 120.71(3)
O10 Mg2 O18 84.57(2)
O4 Mg2 O18 85.95(2)
O2 Mg2 O18 83.98(2)
O10 Mg2 O3 97.22(3)
O4 Mg2 O3 93.32(2)
O2 Mg2 O3 95.00(3)
O18 Mg2 O3 178.21(3)
O10 Mg2 Mg3 95.755(19)
O4 Mg2 Mg3 43.365(17)
O2 Mg2 Mg3 115.98(2)
O18 Mg2 Mg3 44.776(15)
O3 Mg2 Mg3 134.93(2)
O10 Mg2 Mg1 93.49(2)
O4 Mg2 Mg1 119.20(2)
O2 Mg2 Mg1 42.504(17)
O18 Mg2 Mg1 44.678(16)
O3 Mg2 Mg1 134.80(2)
Mg3 Mg2 Mg1 86.924(10)
O10 Mg2 Mg5 42.183(17)
O4 Mg2 Mg5 105.216(19)
O2 Mg2 Mg5 105.327(19)
O18 Mg2 Mg5 42.402(16)
O3 Mg2 Mg5 139.39(2)
Mg3 Mg2 Mg5 64.999(9)
Mg1 Mg2 Mg5 64.769(9)
O4 Mg3 O6 140.25(3)
O4 Mg3 O18 87.20(2)
O6 Mg3 O18 86.48(2)
O4 Mg3 O5 90.72(2)
O6 Mg3 O5 91.56(3)
O18 Mg3 O5 174.01(3)
O4 Mg3 Cl2 108.86(2)
O6 Mg3 Cl2 110.57(2)
O18 Mg3 Cl2 92.198(18)
O5 Mg3 Cl2 93.79(2)
O4 Mg3 Mg2 42.954(17)
O6 Mg3 Mg2 128.28(2)
O18 Mg3 Mg2 46.477(16)
O5 Mg3 Mg2 132.73(2)
Cl2 Mg3 Mg2 93.972(11)
O4 Mg3 Mg4 129.30(2)
O6 Mg3 Mg4 42.914(17)
O18 Mg3 Mg4 46.251(16)
O5 Mg3 Mg4 133.23(2)
Cl2 Mg3 Mg4 94.112(11)
Mg2 Mg3 Mg4 92.505(11)
O4 Mg3 Mg5 99.351(19)
O6 Mg3 Mg5 99.868(19)
O18 Mg3 Mg5 38.751(16)
O5 Mg3 Mg5 147.23(2)
Cl2 Mg3 Mg5 53.447(8)
Mg2 Mg3 Mg5 59.286(9)
Mg4 Mg3 Mg5 59.307(9)
O11 Mg4 O8 115.12(3)
O11 Mg4 O6 118.82(3)
O8 Mg4 O6 123.68(3)
O11 Mg4 O18 84.11(2)
O8 Mg4 O18 85.49(2)
O6 Mg4 O18 84.96(2)
O11 Mg4 O7 97.66(3)
O8 Mg4 O7 95.59(3)
O6 Mg4 O7 92.37(3)
O18 Mg4 O7 177.28(3)
O11 Mg4 Mg3 94.61(2)
O8 Mg4 Mg3 119.33(2)
O6 Mg4 Mg3 43.096(18)
O18 Mg4 Mg3 44.482(15)
O7 Mg4 Mg3 133.10(2)
O11 Mg4 Mg1 93.92(2)
O8 Mg4 Mg1 42.752(18)
O6 Mg4 Mg1 117.501(19)
O18 Mg4 Mg1 44.564(16)
O7 Mg4 Mg1 137.05(2)
Mg3 Mg4 Mg1 86.525(10)
O11 Mg4 Mg5 41.854(18)
O8 Mg4 Mg5 103.76(2)
O6 Mg4 Mg5 105.27(2)
O18 Mg4 Mg5 42.259(16)
O7 Mg4 Mg5 139.46(2)
Mg3 Mg4 Mg5 64.719(9)
Mg1 Mg4 Mg5 64.602(9)
O18 Mg5 O11 83.99(2)
O18 Mg5 O10 84.24(2)
O11 Mg5 O10 168.15(3)
O18 Mg5 O9 177.94(3)
O11 Mg5 O9 95.55(3)
O10 Mg5 O9 96.26(3)
O18 Mg5 Cl1 87.583(18)
O11 Mg5 Cl1 89.97(2)
O10 Mg5 Cl1 88.228(19)
O9 Mg5 Cl1 94.431(19)
O18 Mg5 Cl2 86.926(17)
O11 Mg5 Cl2 90.015(19)
O10 Mg5 Cl2 90.655(19)
O9 Mg5 Cl2 91.065(19)
Cl1 Mg5 Cl2 174.479(13)
O18 Mg5 Mg2 44.085(16)
O11 Mg5 Mg2 128.07(2)
O10 Mg5 Mg2 40.175(17)
O9 Mg5 Mg2 136.33(2)
Cl1 Mg5 Mg2 88.180(10)
Cl2 Mg5 Mg2 87.481(10)
O18 Mg5 Mg4 44.011(16)
O11 Mg5 Mg4 39.976(17)
O10 Mg5 Mg4 128.24(2)
O9 Mg5 Mg4 135.49(2)
Cl1 Mg5 Mg4 88.653(10)
Cl2 Mg5 Mg4 87.793(10)
Mg2 Mg5 Mg4 88.095(10)
O18 Mg5 Mg3 38.851(16)
O11 Mg5 Mg3 85.572(19)
O10 Mg5 Mg3 86.085(18)
O9 Mg5 Mg3 139.14(2)
Cl1 Mg5 Mg3 126.431(12)
Cl2 Mg5 Mg3 48.075(8)
Mg2 Mg5 Mg3 55.715(8)
Mg4 Mg5 Mg3 55.974(8)
O18 Mg5 Mg1 39.199(16)
O11 Mg5 Mg1 85.335(19)
O10 Mg5 Mg1 84.721(19)
O9 Mg5 Mg1 142.81(2)
Cl1 Mg5 Mg1 48.384(8)
Cl2 Mg5 Mg1 126.124(11)
Mg2 Mg5 Mg1 56.239(8)
Mg4 Mg5 Mg1 56.297(8)
Mg3 Mg5 Mg1 78.050(9)
C1 O1 C4 104.21(9)
C1 O1 C4A 100.0(3)
C4 O1 C4A 6.8(3)
C1 O1 C1A 22.7(3)
C4 O1 C1A 106.0(2)
C4A O1 C1A 104.2(3)
C1 O1 Mg1 125.04(6)
C4 O1 Mg1 130.58(7)
C4A O1 Mg1 134.0(3)
C1A O1 Mg1 120.7(2)
C5 O2 Mg1 131.20(5)
C5 O2 Mg2 125.07(5)
Mg1 O2 Mg2 94.89(3)
C15 O3 C12 108.81(6)
C15 O3 Mg2 121.21(5)
C12 O3 Mg2 129.17(5)
C16 O4 Mg2 129.78(5)
C16 O4 Mg3 124.31(5)
Mg2 O4 Mg3 93.68(2)
C26 O5 C23 108.98(6)
C26 O5 Mg3 127.08(5)
C23 O5 Mg3 123.67(5)
C27 O6 Mg4 130.61(5)
C27 O6 Mg3 123.14(5)
Mg4 O6 Mg3 93.99(3)
C37 O7 C34 109.26(6)
C37 O7 Mg4 128.12(6)
C34 O7 Mg4 120.79(5)
C38 O8 Mg4 131.79(5)
C38 O8 Mg1 125.55(5)
Mg4 O8 Mg1 94.76(3)
C48 O9 C45 109.34(6)
C48 O9 Mg5 126.18(5)
C45 O9 Mg5 124.37(5)
C49 O10 Mg2 138.80(5)
C49 O10 Mg5 123.42(5)
Mg2 O10 Mg5 97.64(3)
C56 O11 Mg4 137.80(5)
C56 O11 Mg5 123.95(5)
Mg4 O11 Mg5 98.17(3)
C8 O12 C11 114.85(14)
C8 O12A C11A 118.0(3)
C19 O13 C22 116.04(7)
C30 O14 C33 116.36(7)
C41 O15 C44 116.65(9)
C52 O16 C55 116.74(8)
C59 O17 C62 116.63(7)
Mg5 O18 Mg3 102.40(3)
Mg5 O18 Mg1 102.04(2)
Mg3 O18 Mg1 155.56(3)
Mg5 O18 Mg2 93.51(2)
Mg3 O18 Mg2 88.75(2)
Mg1 O18 Mg2 89.39(2)
Mg5 O18 Mg4 93.73(2)
Mg3 O18 Mg4 89.27(2)
Mg1 O18 Mg4 89.54(2)
Mg2 O18 Mg4 172.74(3)
O1 C1 C2 103.60(10)
O1 C1 H1A 111.0
C2 C1 H1A 111.0
O1 C1 H1B 111.0
C2 C1 H1B 111.0
H1A C1 H1B 109.0
C1 C2 C3 104.69(12)
C1 C2 H2A 110.8
C3 C2 H2A 110.8
C1 C2 H2B 110.8
C3 C2 H2B 110.8
H2A C2 H2B 108.9
C4 C3 C2 103.49(12)
C4 C3 H3A 111.1
C2 C3 H3A 111.1
C4 C3 H3B 111.1
C2 C3 H3B 111.1
H3A C3 H3B 109.0
O1 C4 C3 103.66(12)
O1 C4 H4A 111.0
C3 C4 H4A 111.0
O1 C4 H4B 111.0
C3 C4 H4B 111.0
H4A C4 H4B 109.0
C2A C1A O1 107.3(4)
C2A C1A H1A1 110.3
O1 C1A H1A1 110.3
C2A C1A H1A2 110.3
O1 C1A H1A2 110.3
H1A1 C1A H1A2 108.5
C1A C2A C3A 106.1(5)
C1A C2A H2A1 110.5
C3A C2A H2A1 110.5
C1A C2A H2A2 110.5
C3A C2A H2A2 110.5
H2A1 C2A H2A2 108.7
C2A C3A C4A 105.1(5)
C2A C3A H3A1 110.7
C4A C3A H3A1 110.7
C2A C3A H3A2 110.7
C4A C3A H3A2 110.7
H3A1 C3A H3A2 108.8
O1 C4A C3A 105.1(5)
O1 C4A H4A1 110.7
C3A C4A H4A1 110.7
O1 C4A H4A2 110.7
C3A C4A H4A2 110.7
H4A1 C4A H4A2 108.8
O2 C5 C6 121.33(7)
O2 C5 C10 120.33(7)
C6 C5 C10 118.34(7)
C5 C6 C7 121.20(8)
C5 C6 H6A 119.4
C7 C6 H6A 119.4
C8 C7 C6 119.83(8)
C8 C7 H7A 120.1
C6 C7 H7A 120.1
O12 C8 C7 126.96(11)
O12 C8 C9 113.24(10)
C7 C8 C9 119.63(8)
O12 C8 O12A 12.72(18)
C7 C8 O12A 120.20(15)
C9 C8 O12A 119.71(15)
C10 C9 C8 120.13(8)
C10 C9 H9A 119.9
C8 C9 H9A 119.9
C9 C10 C5 120.88(8)
C9 C10 H10A 119.6
C5 C10 H10A 119.6
O12 C11 H11A 109.5
O12 C11 H11B 109.5
H11A C11 H11B 109.5
O12 C11 H11C 109.5
H11A C11 H11C 109.5
H11B C11 H11C 109.5
O12A C11A H11D 109.5
O12A C11A H11E 109.5
H11D C11A H11E 109.5
O12A C11A H11F 109.5
H11D C11A H11F 109.5
H11E C11A H11F 109.5
O3 C12 C13 106.06(7)
O3 C12 H12A 110.5
C13 C12 H12A 110.5
O3 C12 H12B 110.5
C13 C12 H12B 110.5
H12A C12 H12B 108.7
C14 C13 C12 103.19(7)
C14 C13 H13A 111.1
C12 C13 H13A 111.1
C14 C13 H13B 111.1
C12 C13 H13B 111.1
H13A C13 H13B 109.1
C15 C14 C13 101.04(7)
C15 C14 H14A 111.6
C13 C14 H14A 111.6
C15 C14 H14B 111.6
C13 C14 H14B 111.6
H14A C14 H14B 109.4
O3 C15 C14 105.03(7)
O3 C15 H15A 110.7
C14 C15 H15A 110.7
O3 C15 H15B 110.7
C14 C15 H15B 110.7
H15A C15 H15B 108.8
O4 C16 C21 121.48(7)
O4 C16 C17 120.39(7)
C21 C16 C17 118.12(7)
C18 C17 C16 121.03(8)
C18 C17 H17A 119.5
C16 C17 H17A 119.5
C19 C18 C17 120.16(7)
C19 C18 H18A 119.9
C17 C18 H18A 119.9
O13 C19 C18 115.51(7)
O13 C19 C20 124.79(8)
C18 C19 C20 119.69(7)
C19 C20 C21 119.58(8)
C19 C20 H20A 120.2
C21 C20 H20A 120.2
C16 C21 C20 121.36(7)
C16 C21 H21A 119.3
C20 C21 H21A 119.3
O13 C22 H22A 109.5
O13 C22 H22B 109.5
H22A C22 H22B 109.5
O13 C22 H22C 109.5
H22A C22 H22C 109.5
H22B C22 H22C 109.5
O5 C23 C24 106.15(7)
O5 C23 H23A 110.5
C24 C23 H23A 110.5
O5 C23 H23B 110.5
C24 C23 H23B 110.5
H23A C23 H23B 108.7
C25 C24 C23 103.97(7)
C25 C24 H24A 111.0
C23 C24 H24A 111.0
C25 C24 H24B 111.0
C23 C24 H24B 111.0
H24A C24 H24B 109.0
C26 C25 C24 101.76(8)
C26 C25 H25A 111.4
C24 C25 H25A 111.4
C26 C25 H25B 111.4
C24 C25 H25B 111.4
H25A C25 H25B 109.3
O5 C26 C25 104.41(7)
O5 C26 H26A 110.9
C25 C26 H26A 110.9
O5 C26 H26B 110.9
C25 C26 H26B 110.9
H26A C26 H26B 108.9
O6 C27 C32 121.10(7)
O6 C27 C28 120.61(7)
C32 C27 C28 118.24(7)
C29 C28 C27 120.72(7)
C29 C28 H28A 119.6
C27 C28 H28A 119.6
C28 C29 C30 120.31(8)
C28 C29 H29A 119.8
C30 C29 H29A 119.8
O14 C30 C31 124.25(7)
O14 C30 C29 116.10(7)
C31 C30 C29 119.65(7)
C30 C31 C32 119.78(8)
C30 C31 H31A 120.1
C32 C31 H31A 120.1
C27 C32 C31 121.27(8)
C27 C32 H32A 119.4
C31 C32 H32A 119.4
O14 C33 H33A 109.5
O14 C33 H33B 109.5
H33A C33 H33B 109.5
O14 C33 H33C 109.5
H33A C33 H33C 109.5
H33B C33 H33C 109.5
O7 C34 C35 105.24(8)
O7 C34 C35A 100.9(2)
C35 C34 C35A 26.4(3)
O7 C34 H34A 110.7
C35 C34 H34A 110.7
C35A C34 H34A 134.2
O7 C34 H34B 110.7
C35 C34 H34B 110.7
C35A C34 H34B 88.8
H34A C34 H34B 108.8
O7 C34 H34C 111.6
C35 C34 H34C 86.2
C35A C34 H34C 111.6
H34A C34 H34C 25.8
H34B C34 H34C 127.7
O7 C34 H34D 111.6
C35 C34 H34D 129.9
C35A C34 H34D 111.6
H34A C34 H34D 86.9
H34B C34 H34D 24.0
H34C C34 H34D 109.4
C34 C35 C36 101.17(9)
C34 C35 H35A 111.5
C36 C35 H35A 111.5
C34 C35 H35B 111.5
C36 C35 H35B 111.5
H35A C35 H35B 109.4
C35 C36 C37 101.78(9)
C35 C36 H36A 111.4
C37 C36 H36A 111.4
C35 C36 H36B 111.4
C37 C36 H36B 111.4
H36A C36 H36B 109.3
C36A C35A C34 97.5(4)
C36A C35A H35C 112.3
C34 C35A H35C 112.3
C36A C35A H35D 112.3
C34 C35A H35D 112.3
H35C C35A H35D 109.9
C35A C36A C37 93.8(4)
C35A C36A H36C 113.0
C37 C36A H36C 113.0
C35A C36A H36D 113.0
C37 C36A H36D 113.0
H36C C36A H36D 110.4
O7 C37 C36 104.95(8)
O7 C37 C36A 103.1(2)
C36 C37 C36A 35.0(3)
O7 C37 H37A 110.8
C36 C37 H37A 110.8
C36A C37 H37A 138.5
O7 C37 H37B 110.8
C36 C37 H37B 110.8
C36A C37 H37B 79.5
H37A C37 H37B 108.8
O7 C37 H37C 111.1
C36 C37 H37C 78.4
C36A C37 H37C 111.1
H37A C37 H37C 34.0
H37B C37 H37C 132.6
O7 C37 H37D 111.1
C36 C37 H37D 136.5
C36A C37 H37D 111.1
H37A C37 H37D 78.4
H37B C37 H37D 33.2
H37C C37 H37D 109.1
O8 C38 C43 121.71(7)
O8 C38 C39 120.29(7)
C43 C38 C39 118.00(7)
C40 C39 C38 121.12(7)
C40 C39 H39A 119.4
C38 C39 H39A 119.4
C41 C40 C39 120.21(8)
C41 C40 H40A 119.9
C39 C40 H40A 119.9
O15 C41 C42 124.72(8)
O15 C41 C40 115.55(8)
C42 C41 C40 119.72(8)
C41 C42 C43 119.80(8)
C41 C42 H42A 120.1
C43 C42 H42A 120.1
C38 C43 C42 121.14(8)
C38 C43 H43A 119.4
C42 C43 H43A 119.4
O15 C44 H44A 109.5
O15 C44 H44B 109.5
H44A C44 H44B 109.5
O15 C44 H44C 109.5
H44A C44 H44C 109.5
H44B C44 H44C 109.5
O9 C45 C46A 105.15(10)
O9 C45 C46 103.59(13)
C46A C45 C46 23.04(15)
O9 C45 H45A 111.0
C46A C45 H45A 89.6
C46 C45 H45A 111.0
O9 C45 H45B 111.0
C46A C45 H45B 128.7
C46 C45 H45B 111.0
H45A C45 H45B 109.0
O9 C45 H45C 110.7
C46A C45 H45C 110.8
C46 C45 H45C 130.3
H45A C45 H45C 22.6
H45B C45 H45C 89.1
O9 C45 H45D 110.7
C46A C45 H45D 110.6
C46 C45 H45D 90.5
H45A C45 H45D 126.0
H45B C45 H45D 21.9
H45C C45 H45D 108.8
C47 C46 C45 98.6(2)
C47 C46 H46A 112.1
C45 C46 H46A 112.1
C47 C46 H46B 112.1
C45 C46 H46B 112.1
H46A C46 H46B 109.7
C46 C47 C48 96.8(2)
C46 C47 H47A 112.4
C48 C47 H47A 112.4
C46 C47 H47B 112.4
C48 C47 H47B 112.4
H47A C47 H47B 110.0
C45 C46A C47A 101.62(14)
C45 C46A H46C 111.4
C47A C46A H46C 111.4
C45 C46A H46D 111.4
C47A C46A H46D 111.4
H46C C46A H46D 109.3
C46A C47A C48 101.87(14)
C46A C47A H47C 111.4
C48 C47A H47C 111.4
C46A C47A H47D 111.4
C48 C47A H47D 111.4
H47C C47A H47D 109.3
O9 C48 C47A 104.64(10)
O9 C48 C47 101.11(14)
C47A C48 C47 35.05(16)
O9 C48 H48A 111.5
C47A C48 H48A 78.2
C47 C48 H48A 111.5
O9 C48 H48B 111.5
C47A C48 H48B 136.0
C47 C48 H48B 111.5
H48A C48 H48B 109.4
O9 C48 H48C 110.8
C47A C48 H48C 110.8
C47 C48 H48C 139.9
H48A C48 H48C 34.0
H48B C48 H48C 79.1
O9 C48 H48D 110.9
C47A C48 H48D 110.8
C47 C48 H48D 80.3
H48A C48 H48D 132.2
H48B C48 H48D 32.5
H48C C48 H48D 108.9
O10 C49 C54 120.97(7)
O10 C49 C50 120.99(7)
C54 C49 C50 118.05(7)
C51 C50 C49 120.83(8)
C51 C50 H50A 119.6
C49 C50 H50A 119.6
C50 C51 C52 120.32(8)
C50 C51 H51A 119.8
C52 C51 H51A 119.8
O16 C52 C53 124.92(8)
O16 C52 C51 115.31(7)
C53 C52 C51 119.77(8)
C52 C53 C54 119.48(8)
C52 C53 H53A 120.3
C54 C53 H53A 120.3
C49 C54 C53 121.55(7)
C49 C54 H54A 119.2
C53 C54 H54A 119.2
O16 C55 H55A 109.5
O16 C55 H55B 109.5
H55A C55 H55B 109.5
O16 C55 H55C 109.5
H55A C55 H55C 109.5
H55B C55 H55C 109.5
O11 C56 C61 121.50(7)
O11 C56 C57 120.39(7)
C61 C56 C57 118.11(7)
C58 C57 C56 121.06(7)
C58 C57 H57A 119.5
C56 C57 H57A 119.5
C57 C58 C59 120.12(8)
C57 C58 H58A 119.9
C59 C58 H58A 119.9
O17 C59 C60 124.48(7)
O17 C59 C58 115.58(7)
C60 C59 C58 119.94(7)
C59 C60 C61 119.60(7)
C59 C60 H60A 120.2
C61 C60 H60A 120.2
C56 C61 C60 121.17(7)
C56 C61 H61A 119.4
C60 C61 H61A 119.4
O17 C62 H62A 109.5
O17 C62 H62B 109.5
H62A C62 H62B 109.5
O17 C62 H62C 109.5
H62A C62 H62C 109.5
H62B C62 H62C 109.5

loop_
_geom_bond_atom_site_label_1
_geom_bond_atom_site_label_2
_geom_bond_distance
Cl1 Mg1 2.4263(3)
Cl1 Mg5 2.5993(3)
Cl2 Mg3 2.4111(3)
Cl2 Mg5 2.6032(3)
Mg1 O2 1.9812(6)
Mg1 O8 1.9943(6)
Mg1 O18 2.0545(6)
Mg1 O1 2.1279(6)
Mg1 Mg2 2.9217(4)
Mg1 Mg4 2.9277(4)
Mg1 Mg5 3.1791(4)
Mg2 O10 1.9606(6)
Mg2 O4 1.9767(6)
Mg2 O2 1.9851(6)
Mg2 O18 2.0996(6)
Mg2 O3 2.1136(6)
Mg2 Mg3 2.8949(4)
Mg2 Mg5 3.0122(4)
Mg3 O4 1.9919(6)
Mg3 O6 1.9933(6)
Mg3 O18 2.0394(6)
Mg3 O5 2.0975(6)
Mg3 Mg4 2.9104(4)
Mg3 Mg5 3.1753(4)
Mg4 O11 1.9600(6)
Mg4 O8 1.9845(6)
Mg4 O6 1.9865(6)
Mg4 O18 2.1026(6)
Mg4 O7 2.1119(6)
Mg4 Mg5 3.0197(4)
Mg5 O18 2.0350(6)
Mg5 O11 2.0355(6)
Mg5 O10 2.0408(6)
Mg5 O9 2.0895(6)
O1 C1 1.4364(13)
O1 C4 1.4443(15)
O1 C4A 1.448(6)
O1 C1A 1.537(5)
O2 C5 1.3527(9)
O3 C15 1.4485(10)
O3 C12 1.4529(11)
O4 C16 1.3573(9)
O5 C26 1.4472(10)
O5 C23 1.4493(10)
O6 C27 1.3564(9)
O7 C37 1.4506(11)
O7 C34 1.4548(11)
O8 C38 1.3438(9)
O9 C48 1.4527(11)
O9 C45 1.4560(10)
O10 C49 1.3443(9)
O11 C56 1.3423(9)
O12 C8 1.3749(17)
O12 C11 1.422(3)
O12A C8 1.394(3)
O12A C11A 1.438(5)
O13 C19 1.3790(10)
O13 C22 1.4231(13)
O14 C30 1.3822(10)
O14 C33 1.4279(11)
O15 C41 1.3832(11)
O15 C44 1.4158(14)
O16 C52 1.3801(10)
O16 C55 1.4209(13)
O17 C59 1.3811(10)
O17 C62 1.4172(11)
C1 C2 1.5089(19)
C1 H1A 0.9900
C1 H1B 0.9900
C2 C3 1.533(2)
C2 H2A 0.9900
C2 H2B 0.9900
C3 C4 1.531(2)
C3 H3A 0.9900
C3 H3B 0.9900
C4 H4A 0.9900
C4 H4B 0.9900
C1A C2A 1.471(7)
C1A H1A1 0.9900
C1A H1A2 0.9900
C2A C3A 1.509(8)
C2A H2A1 0.9900
C2A H2A2 0.9900
C3A C4A 1.509(8)
C3A H3A1 0.9900
C3A H3A2 0.9900
C4A H4A1 0.9900
C4A H4A2 0.9900
C5 C6 1.3885(11)
C5 C10 1.3982(11)
C6 C7 1.3962(12)
C6 H6A 0.9500
C7 C8 1.3865(13)
C7 H7A 0.9500
C8 C9 1.3936(13)
C9 C10 1.3882(11)
C9 H9A 0.9500
C10 H10A 0.9500
C11 H11A 0.9800
C11 H11B 0.9800
C11 H11C 0.9800
C11A H11D 0.9800
C11A H11E 0.9800
C11A H11F 0.9800
C12 C13 1.5240(13)
C12 H12A 0.9900
C12 H12B 0.9900
C13 C14 1.5234(14)
C13 H13A 0.9900
C13 H13B 0.9900
C14 C15 1.5127(12)
C14 H14A 0.9900
C14 H14B 0.9900
C15 H15A 0.9900
C15 H15B 0.9900
C16 C21 1.3940(11)
C16 C17 1.3978(11)
C17 C18 1.3916(11)
C17 H17A 0.9500
C18 C19 1.3912(13)
C18 H18A 0.9500
C19 C20 1.3931(12)
C20 C21 1.3980(11)
C20 H20A 0.9500
C21 H21A 0.9500
C22 H22A 0.9800
C22 H22B 0.9800
C22 H22C 0.9800
C23 C24 1.5310(13)
C23 H23A 0.9900
C23 H23B 0.9900
C24 C25 1.5231(15)
C24 H24A 0.9900
C24 H24B 0.9900
C25 C26 1.5135(12)
C25 H25A 0.9900
C25 H25B 0.9900
C26 H26A 0.9900
C26 H26B 0.9900
C27 C32 1.3932(11)
C27 C28 1.4022(11)
C28 C29 1.3918(11)
C28 H28A 0.9500
C29 C30 1.3927(12)
C29 H29A 0.9500
C30 C31 1.3896(12)
C31 C32 1.3975(11)
C31 H31A 0.9500
C32 H32A 0.9500
C33 H33A 0.9800
C33 H33B 0.9800
C33 H33C 0.9800
C34 C35 1.5119(14)
C34 C35A 1.614(5)
C34 H34A 0.9900
C34 H34B 0.9900
C34 H34C 0.9900
C34 H34D 0.9900
C35 C36 1.5184(17)
C35 H35A 0.9900
C35 H35B 0.9900
C36 C37 1.5344(16)
C36 H36A 0.9900
C36 H36B 0.9900
C35A C36A 1.548(8)
C35A H35C 0.9900
C35A H35D 0.9900
C36A C37 1.551(6)
C36A H36C 0.9900
C36A H36D 0.9900
C37 H37A 0.9900
C37 H37B 0.9900
C37 H37C 0.9900
C37 H37D 0.9900
C38 C43 1.3953(11)
C38 C39 1.3982(11)
C39 C40 1.3900(12)
C39 H39A 0.9500
C40 C41 1.3893(12)
C40 H40A 0.9500
C41 C42 1.3867(14)
C42 C43 1.4009(13)
C42 H42A 0.9500
C43 H43A 0.9500
C44 H44A 0.9800
C44 H44B 0.9800
C44 H44C 0.9800
C45 C46A 1.5041(19)
C45 C46 1.551(3)
C45 H45A 0.9900
C45 H45B 0.9900
C45 H45C 0.9901
C45 H45D 0.9900
C46 C47 1.522(4)
C46 H46A 0.9900
C46 H46B 0.9900
C47 C48 1.574(3)
C47 H47A 0.9900
C47 H47B 0.9900
C46A C47A 1.514(3)
C46A H46C 0.9900
C46A H46D 0.9900
C47A C48 1.527(2)
C47A H47C 0.9900
C47A H47D 0.9900
C48 H48A 0.9900
C48 H48B 0.9900
C48 H48C 0.9900
C48 H48D 0.9902
C49 C54 1.3922(11)
C49 C50 1.4039(11)
C50 C51 1.3880(12)
C50 H50A 0.9500
C51 C52 1.3942(12)
C51 H51A 0.9500
C52 C53 1.3894(12)
C53 C54 1.3993(12)
C53 H53A 0.9500
C54 H54A 0.9500
C55 H55A 0.9800
C55 H55B 0.9800
C55 H55C 0.9800
C56 C61 1.3953(10)
C56 C57 1.3999(11)
C57 C58 1.3867(11)
C57 H57A 0.9500
C58 C59 1.3918(12)
C58 H58A 0.9500
C59 C60 1.3868(11)
C60 C61 1.4003(10)
C60 H60A 0.9500
C61 H61A 0.9500
C62 H62A 0.9800
C62 H62B 0.9800
C62 H62C 0.9800

loop_
_geom_torsion_atom_site_label_1
_geom_torsion_atom_site_label_2
_geom_torsion_atom_site_label_3
_geom_torsion_atom_site_label_4
_geom_torsion
Mg5 Cl1 Mg1 O2 -85.90(2)
Mg5 Cl1 Mg1 O8 86.80(2)
Mg5 Cl1 Mg1 O18 -0.202(17)
Mg5 Cl1 Mg1 O1 179.70(2)
Mg5 Cl1 Mg1 Mg2 -46.168(10)
Mg5 Cl1 Mg1 Mg4 45.717(10)
O2 Mg1 Mg2 O10 129.35(3)
O8 Mg1 Mg2 O10 -106.32(3)
O18 Mg1 Mg2 O10 -78.66(3)
O1 Mg1 Mg2 O10 107.02(3)
Cl1 Mg1 Mg2 O10 10.53(2)
Mg4 Mg1 Mg2 O10 -83.811(19)
Mg5 Mg1 Mg2 O10 -31.853(18)
O2 Mg1 Mg2 O4 -104.84(3)
O8 Mg1 Mg2 O4 19.49(4)
O18 Mg1 Mg2 O4 47.15(3)
O1 Mg1 Mg2 O4 -127.16(3)
Cl1 Mg1 Mg2 O4 136.34(2)
Mg4 Mg1 Mg2 O4 42.00(2)
Mg5 Mg1 Mg2 O4 93.96(2)
O8 Mg1 Mg2 O2 124.32(4)
O18 Mg1 Mg2 O2 151.98(4)
O1 Mg1 Mg2 O2 -22.33(4)
Cl1 Mg1 Mg2 O2 -118.82(3)
Mg4 Mg1 Mg2 O2 146.84(3)
Mg5 Mg1 Mg2 O2 -161.21(3)
O2 Mg1 Mg2 O18 -151.98(4)
O8 Mg1 Mg2 O18 -27.66(3)
O1 Mg1 Mg2 O18 -174.31(4)
Cl1 Mg1 Mg2 O18 89.19(2)
Mg4 Mg1 Mg2 O18 -5.15(2)
Mg5 Mg1 Mg2 O18 46.81(2)
O2 Mg1 Mg2 O3 25.58(4)
O8 Mg1 Mg2 O3 149.91(3)
O18 Mg1 Mg2 O3 177.57(4)
O1 Mg1 Mg2 O3 3.26(4)
Cl1 Mg1 Mg2 O3 -93.24(3)
Mg4 Mg1 Mg2 O3 172.42(3)
Mg5 Mg1 Mg2 O3 -135.62(3)
O2 Mg1 Mg2 Mg3 -135.06(3)
O8 Mg1 Mg2 Mg3 -10.74(3)
O18 Mg1 Mg2 Mg3 16.92(2)
O1 Mg1 Mg2 Mg3 -157.39(3)
Cl1 Mg1 Mg2 Mg3 106.115(11)
Mg4 Mg1 Mg2 Mg3 11.774(10)
Mg5 Mg1 Mg2 Mg3 63.733(9)
O2 Mg1 Mg2 Mg5 161.21(3)
O8 Mg1 Mg2 Mg5 -74.47(3)
O18 Mg1 Mg2 Mg5 -46.81(2)
O1 Mg1 Mg2 Mg5 138.88(3)
Cl1 Mg1 Mg2 Mg5 42.383(9)
Mg4 Mg1 Mg2 Mg5 -51.959(9)
Mg5 Cl2 Mg3 O4 87.74(2)
Mg5 Cl2 Mg3 O6 -87.12(2)
Mg5 Cl2 Mg3 O18 -0.053(17)
Mg5 Cl2 Mg3 O5 179.79(2)
Mg5 Cl2 Mg3 Mg2 46.463(10)
Mg5 Cl2 Mg3 Mg4 -46.341(10)
O10 Mg2 Mg3 O4 -126.59(3)
O2 Mg2 Mg3 O4 108.14(3)
O18 Mg2 Mg3 O4 157.10(4)
O3 Mg2 Mg3 O4 -20.39(4)
Mg1 Mg2 Mg3 O4 140.21(3)
Mg5 Mg2 Mg3 O4 -156.28(3)
O10 Mg2 Mg3 O6 107.27(3)
O4 Mg2 Mg3 O6 -126.14(4)
O2 Mg2 Mg3 O6 -17.99(3)
O18 Mg2 Mg3 O6 30.97(3)
O3 Mg2 Mg3 O6 -146.53(4)
Mg1 Mg2 Mg3 O6 14.07(3)
Mg5 Mg2 Mg3 O6 77.59(3)
O10 Mg2 Mg3 O18 76.31(3)
O4 Mg2 Mg3 O18 -157.10(4)
O2 Mg2 Mg3 O18 -48.96(3)
O3 Mg2 Mg3 O18 -177.49(4)
Mg1 Mg2 Mg3 O18 -16.89(2)
Mg5 Mg2 Mg3 O18 46.62(2)
O10 Mg2 Mg3 O5 -111.82(3)
O4 Mg2 Mg3 O5 14.77(4)
O2 Mg2 Mg3 O5 122.91(3)
O18 Mg2 Mg3 O5 171.87(4)
O3 Mg2 Mg3 O5 -5.62(4)
Mg1 Mg2 Mg3 O5 154.98(3)
Mg5 Mg2 Mg3 O5 -141.51(3)
O10 Mg2 Mg3 Cl2 -12.95(2)
O4 Mg2 Mg3 Cl2 113.64(3)
O2 Mg2 Mg3 Cl2 -138.22(2)
O18 Mg2 Mg3 Cl2 -89.26(2)
O3 Mg2 Mg3 Cl2 93.25(3)
Mg1 Mg2 Mg3 Cl2 -106.153(11)
Mg5 Mg2 Mg3 Cl2 -42.637(9)
O10 Mg2 Mg3 Mg4 81.35(2)
O4 Mg2 Mg3 Mg4 -152.06(3)
O2 Mg2 Mg3 Mg4 -43.92(2)
O18 Mg2 Mg3 Mg4 5.04(2)
O3 Mg2 Mg3 Mg4 -172.45(3)
Mg1 Mg2 Mg3 Mg4 -11.852(10)
Mg5 Mg2 Mg3 Mg4 51.663(10)
O10 Mg2 Mg3 Mg5 29.685(19)
O4 Mg2 Mg3 Mg5 156.28(3)
O2 Mg2 Mg3 Mg5 -95.58(2)
O18 Mg2 Mg3 Mg5 -46.62(2)
O3 Mg2 Mg3 Mg5 135.89(3)
Mg1 Mg2 Mg3 Mg5 -63.515(9)
O4 Mg3 Mg4 O11 -106.19(3)
O6 Mg3 Mg4 O11 128.44(3)
O18 Mg3 Mg4 O11 -76.77(3)
O5 Mg3 Mg4 O11 111.46(3)
Cl2 Mg3 Mg4 O11 12.34(2)
Mg2 Mg3 Mg4 O11 -81.83(2)
Mg5 Mg3 Mg4 O11 -30.179(18)
O4 Mg3 Mg4 O8 16.07(4)
O6 Mg3 Mg4 O8 -109.30(3)
O18 Mg3 Mg4 O8 45.49(3)
O5 Mg3 Mg4 O8 -126.29(3)
Cl2 Mg3 Mg4 O8 134.60(2)
Mg2 Mg3 Mg4 O8 40.43(3)
Mg5 Mg3 Mg4 O8 92.08(2)
O4 Mg3 Mg4 O6 125.37(4)
O18 Mg3 Mg4 O6 154.79(3)
O5 Mg3 Mg4 O6 -16.98(4)
Cl2 Mg3 Mg4 O6 -116.10(3)
Mg2 Mg3 Mg4 O6 149.73(3)
Mg5 Mg3 Mg4 O6 -158.62(3)
O4 Mg3 Mg4 O18 -29.43(3)
O6 Mg3 Mg4 O18 -154.79(3)
O5 Mg3 Mg4 O18 -171.78(4)
Cl2 Mg3 Mg4 O18 89.11(2)
Mg2 Mg3 Mg4 O18 -5.06(2)
Mg5 Mg3 Mg4 O18 46.59(2)
O4 Mg3 Mg4 O7 148.82(3)
O6 Mg3 Mg4 O7 23.46(4)
O18 Mg3 Mg4 O7 178.25(4)
O5 Mg3 Mg4 O7 6.47(4)
Cl2 Mg3 Mg4 O7 -92.64(3)
Mg2 Mg3 Mg4 O7 173.19(3)
Mg5 Mg3 Mg4 O7 -135.16(3)
O4 Mg3 Mg4 Mg1 -12.53(3)
O6 Mg3 Mg4 Mg1 -137.90(3)
O18 Mg3 Mg4 Mg1 16.89(2)
O5 Mg3 Mg4 Mg1 -154.89(3)
Cl2 Mg3 Mg4 Mg1 105.999(11)
Mg2 Mg3 Mg4 Mg1 11.832(11)
Mg5 Mg3 Mg4 Mg1 63.479(9)
O4 Mg3 Mg4 Mg5 -76.01(3)
O6 Mg3 Mg4 Mg5 158.62(3)
O18 Mg3 Mg4 Mg5 -46.59(2)
O5 Mg3 Mg4 Mg5 141.63(3)
Cl2 Mg3 Mg4 Mg5 42.519(9)
Mg2 Mg3 Mg4 Mg5 -51.647(9)
O2 Mg1 Mg4 O11 109.90(3)
O8 Mg1 Mg4 O11 -123.55(3)
O18 Mg1 Mg4 O11 77.52(3)
O1 Mg1 Mg4 O11 -108.12(3)
Cl1 Mg1 Mg4 O11 -11.13(2)
Mg2 Mg1 Mg4 O11 82.67(2)
Mg5 Mg1 Mg4 O11 30.796(19)
O2 Mg1 Mg4 O8 -126.56(4)
O18 Mg1 Mg4 O8 -158.93(3)
O1 Mg1 Mg4 O8 15.42(4)
Cl1 Mg1 Mg4 O8 112.41(3)
Mg2 Mg1 Mg4 O8 -153.78(3)
Mg5 Mg1 Mg4 O8 154.34(3)
O2 Mg1 Mg4 O6 -15.58(4)
O8 Mg1 Mg4 O6 110.98(3)
O18 Mg1 Mg4 O6 -47.96(3)
O1 Mg1 Mg4 O6 126.40(3)
Cl1 Mg1 Mg4 O6 -136.61(2)
Mg2 Mg1 Mg4 O6 -42.81(2)
Mg5 Mg1 Mg4 O6 -94.68(2)
O2 Mg1 Mg4 O18 32.38(3)
O8 Mg1 Mg4 O18 158.93(3)
O1 Mg1 Mg4 O18 174.36(4)
Cl1 Mg1 Mg4 O18 -88.65(2)
Mg2 Mg1 Mg4 O18 5.15(2)
Mg5 Mg1 Mg4 O18 -46.72(2)
O2 Mg1 Mg4 O7 -144.46(4)
O8 Mg1 Mg4 O7 -17.90(4)
O18 Mg1 Mg4 O7 -176.84(4)
O1 Mg1 Mg4 O7 -2.48(4)
Cl1 Mg1 Mg4 O7 94.51(3)
Mg2 Mg1 Mg4 O7 -171.68(3)
Mg5 Mg1 Mg4 O7 136.44(3)
O2 Mg1 Mg4 Mg3 15.51(3)
O8 Mg1 Mg4 Mg3 142.07(3)
O18 Mg1 Mg4 Mg3 -16.87(2)
O1 Mg1 Mg4 Mg3 157.49(3)
Cl1 Mg1 Mg4 Mg3 -105.520(11)
Mg2 Mg1 Mg4 Mg3 -11.715(10)
Mg5 Mg1 Mg4 Mg3 -63.591(9)
O2 Mg1 Mg4 Mg5 79.10(3)
O8 Mg1 Mg4 Mg5 -154.34(3)
O18 Mg1 Mg4 Mg5 46.72(2)
O1 Mg1 Mg4 Mg5 -138.92(3)
Cl1 Mg1 Mg4 Mg5 -41.929(9)
Mg2 Mg1 Mg4 Mg5 51.876(9)
Mg1 Cl1 Mg5 O18 0.204(17)
Mg1 Cl1 Mg5 O11 -83.777(19)
Mg1 Cl1 Mg5 O10 84.512(19)
Mg1 Cl1 Mg5 O9 -179.35(2)
Mg1 Cl1 Mg5 Cl2 6.12(13)
Mg1 Cl1 Mg5 Mg2 44.317(10)
Mg1 Cl1 Mg5 Mg4 -43.820(10)
Mg1 Cl1 Mg5 Mg3 0.698(14)
Mg3 Cl2 Mg5 O18 0.054(17)
Mg3 Cl2 Mg5 O11 84.030(19)
Mg3 Cl2 Mg5 O10 -84.143(19)
Mg3 Cl2 Mg5 O9 179.59(2)
Mg3 Cl2 Mg5 Cl1 -5.86(13)
Mg3 Cl2 Mg5 Mg2 -44.083(10)
Mg3 Cl2 Mg5 Mg4 44.106(10)
Mg3 Cl2 Mg5 Mg1 -0.202(14)
O10 Mg2 Mg5 O18 177.81(4)
O4 Mg2 Mg5 O18 -66.03(3)
O2 Mg2 Mg5 O18 62.53(3)
O3 Mg2 Mg5 O18 179.81(4)
Mg3 Mg2 Mg5 O18 -49.39(2)
Mg1 Mg2 Mg5 O18 49.48(2)
O10 Mg2 Mg5 O11 177.95(4)
O4 Mg2 Mg5 O11 -65.89(3)
O2 Mg2 Mg5 O11 62.66(3)
O18 Mg2 Mg5 O11 0.14(3)
O3 Mg2 Mg5 O11 179.95(4)
Mg3 Mg2 Mg5 O11 -49.25(3)
Mg1 Mg2 Mg5 O11 49.62(3)
O4 Mg2 Mg5 O10 116.16(3)
O2 Mg2 Mg5 O10 -115.29(3)
O18 Mg2 Mg5 O10 -177.81(4)
O3 Mg2 Mg5 O10 2.00(4)
Mg3 Mg2 Mg5 O10 132.79(3)
Mg1 Mg2 Mg5 O10 -128.33(3)
O10 Mg2 Mg5 O9 -5.10(4)
O4 Mg2 Mg5 O9 111.06(3)
O2 Mg2 Mg5 O9 -120.39(3)
O18 Mg2 Mg5 O9 177.08(4)
O3 Mg2 Mg5 O9 -3.10(5)
Mg3 Mg2 Mg5 O9 127.69(3)
Mg1 Mg2 Mg5 O9 -133.43(3)
O10 Mg2 Mg5 Cl1 89.41(3)
O4 Mg2 Mg5 Cl1 -154.43(2)
O2 Mg2 Mg5 Cl1 -25.88(2)
O18 Mg2 Mg5 Cl1 -88.40(2)
O3 Mg2 Mg5 Cl1 91.41(3)
Mg3 Mg2 Mg5 Cl1 -137.796(11)
Mg1 Mg2 Mg5 Cl1 -38.921(9)
O10 Mg2 Mg5 Cl2 -94.01(3)
O4 Mg2 Mg5 Cl2 22.15(2)
O2 Mg2 Mg5 Cl2 150.71(2)
O18 Mg2 Mg5 Cl2 88.18(2)
O3 Mg2 Mg5 Cl2 -92.01(3)
Mg3 Mg2 Mg5 Cl2 38.789(9)
Mg1 Mg2 Mg5 Cl2 137.665(11)
O10 Mg2 Mg5 Mg4 178.12(3)
O4 Mg2 Mg5 Mg4 -65.72(2)
O2 Mg2 Mg5 Mg4 62.83(2)
O18 Mg2 Mg5 Mg4 0.31(2)
O3 Mg2 Mg5 Mg4 -179.88(3)
Mg3 Mg2 Mg5 Mg4 -49.085(9)
Mg1 Mg2 Mg5 Mg4 49.791(9)
O10 Mg2 Mg5 Mg3 -132.79(3)
O4 Mg2 Mg5 Mg3 -16.64(2)
O2 Mg2 Mg5 Mg3 111.92(2)
O18 Mg2 Mg5 Mg3 49.39(2)
O3 Mg2 Mg5 Mg3 -130.80(3)
Mg1 Mg2 Mg5 Mg3 98.876(11)
O10 Mg2 Mg5 Mg1 128.33(3)
O4 Mg2 Mg5 Mg1 -115.51(2)
O2 Mg2 Mg5 Mg1 13.044(19)
O18 Mg2 Mg5 Mg1 -49.48(2)
O3 Mg2 Mg5 Mg1 130.33(3)
Mg3 Mg2 Mg5 Mg1 -98.876(11)
O11 Mg4 Mg5 O18 -179.48(4)
O8 Mg4 Mg5 O18 -67.05(3)
O6 Mg4 Mg5 O18 64.15(3)
O7 Mg4 Mg5 O18 176.81(4)
Mg3 Mg4 Mg5 O18 49.19(2)
Mg1 Mg4 Mg5 O18 -49.44(2)
O8 Mg4 Mg5 O11 112.43(3)
O6 Mg4 Mg5 O11 -116.36(3)
O18 Mg4 Mg5 O11 179.48(4)
O7 Mg4 Mg5 O11 -3.71(4)
Mg3 Mg4 Mg5 O11 -131.33(3)
Mg1 Mg4 Mg5 O11 130.05(3)
O11 Mg4 Mg5 O10 -178.25(4)
O8 Mg4 Mg5 O10 -65.82(3)
O6 Mg4 Mg5 O10 65.39(3)
O18 Mg4 Mg5 O10 1.24(3)
O7 Mg4 Mg5 O10 178.05(4)
Mg3 Mg4 Mg5 O10 50.43(3)
Mg1 Mg4 Mg5 O10 -48.20(3)
O11 Mg4 Mg5 O9 3.38(4)
O8 Mg4 Mg5 O9 115.81(3)
O6 Mg4 Mg5 O9 -112.98(3)
O18 Mg4 Mg5 O9 -177.13(4)
O7 Mg4 Mg5 O9 -0.32(5)
Mg3 Mg4 Mg5 O9 -127.94(3)
Mg1 Mg4 Mg5 O9 133.43(3)
O11 Mg4 Mg5 Cl1 -91.57(3)
O8 Mg4 Mg5 Cl1 20.86(2)
O6 Mg4 Mg5 Cl1 152.07(2)
O18 Mg4 Mg5 Cl1 87.92(2)
O7 Mg4 Mg5 Cl1 -95.27(3)
Mg3 Mg4 Mg5 Cl1 137.106(11)
Mg1 Mg4 Mg5 Cl1 38.478(9)
O11 Mg4 Mg5 Cl2 92.66(3)
O8 Mg4 Mg5 Cl2 -154.91(2)
O6 Mg4 Mg5 Cl2 -23.70(2)
O18 Mg4 Mg5 Cl2 -87.86(2)
O7 Mg4 Mg5 Cl2 88.95(3)
Mg3 Mg4 Mg5 Cl2 -38.668(9)
Mg1 Mg4 Mg5 Cl2 -137.296(10)
O11 Mg4 Mg5 Mg2 -179.79(3)
O8 Mg4 Mg5 Mg2 -67.36(2)
O6 Mg4 Mg5 Mg2 63.85(2)
O18 Mg4 Mg5 Mg2 -0.31(2)
O7 Mg4 Mg5 Mg2 176.50(3)
Mg3 Mg4 Mg5 Mg2 48.883(9)
Mg1 Mg4 Mg5 Mg2 -49.745(9)
O11 Mg4 Mg5 Mg3 131.33(3)
O8 Mg4 Mg5 Mg3 -116.24(2)
O6 Mg4 Mg5 Mg3 14.964(19)
O18 Mg4 Mg5 Mg3 -49.19(2)
O7 Mg4 Mg5 Mg3 127.62(3)
Mg1 Mg4 Mg5 Mg3 -98.628(10)
O11 Mg4 Mg5 Mg1 -130.05(3)
O8 Mg4 Mg5 Mg1 -17.614(19)
O6 Mg4 Mg5 Mg1 113.59(2)
O18 Mg4 Mg5 Mg1 49.44(2)
O7 Mg4 Mg5 Mg1 -133.75(3)
Mg3 Mg4 Mg5 Mg1 98.628(10)
O4 Mg3 Mg5 O18 73.48(3)
O6 Mg3 Mg5 O18 -71.56(3)
O5 Mg3 Mg5 O18 179.71(5)
Cl2 Mg3 Mg5 O18 -179.91(3)
Mg2 Mg3 Mg5 O18 57.35(2)
Mg4 Mg3 Mg5 O18 -56.97(2)
O4 Mg3 Mg5 O11 159.39(3)
O6 Mg3 Mg5 O11 14.35(3)
O18 Mg3 Mg5 O11 85.91(3)
O5 Mg3 Mg5 O11 -94.39(4)
Cl2 Mg3 Mg5 O11 -94.008(19)
Mg2 Mg3 Mg5 O11 143.26(2)
Mg4 Mg3 Mg5 O11 28.941(18)
O4 Mg3 Mg5 O10 -12.19(3)
O6 Mg3 Mg5 O10 -157.24(3)
O18 Mg3 Mg5 O10 -85.68(3)
O5 Mg3 Mg5 O10 94.03(4)
Cl2 Mg3 Mg5 O10 94.41(2)
Mg2 Mg3 Mg5 O10 -28.326(18)
Mg4 Mg3 Mg5 O10 -142.64(2)
O4 Mg3 Mg5 O9 -107.24(4)
O6 Mg3 Mg5 O9 107.72(4)
O18 Mg3 Mg5 O9 179.28(4)
O5 Mg3 Mg5 O9 -1.01(5)
Cl2 Mg3 Mg5 O9 -0.63(3)
Mg2 Mg3 Mg5 O9 -123.37(3)
Mg4 Mg3 Mg5 O9 122.32(3)
O4 Mg3 Mg5 Cl1 72.70(2)
O6 Mg3 Mg5 Cl1 -72.34(2)
O18 Mg3 Mg5 Cl1 -0.79(3)
O5 Mg3 Mg5 Cl1 178.92(4)
Cl2 Mg3 Mg5 Cl1 179.300(16)
Mg2 Mg3 Mg5 Cl1 56.565(14)
Mg4 Mg3 Mg5 Cl1 -57.751(14)
O4 Mg3 Mg5 Cl2 -106.60(2)
O6 Mg3 Mg5 Cl2 108.36(2)
O18 Mg3 Mg5 Cl2 179.91(3)
O5 Mg3 Mg5 Cl2 -0.38(4)
Mg2 Mg3 Mg5 Cl2 -122.735(12)
Mg4 Mg3 Mg5 Cl2 122.949(12)
O4 Mg3 Mg5 Mg2 16.132(19)
O6 Mg3 Mg5 Mg2 -128.91(2)
O18 Mg3 Mg5 Mg2 -57.35(2)
O5 Mg3 Mg5 Mg2 122.36(4)
Cl2 Mg3 Mg5 Mg2 122.735(12)
Mg4 Mg3 Mg5 Mg2 -114.316(11)
O4 Mg3 Mg5 Mg4 130.45(2)
O6 Mg3 Mg5 Mg4 -14.594(19)
O18 Mg3 Mg5 Mg4 56.97(2)
O5 Mg3 Mg5 Mg4 -123.33(4)
Cl2 Mg3 Mg5 Mg4 -122.949(12)
Mg2 Mg3 Mg5 Mg4 114.316(11)
O4 Mg3 Mg5 Mg1 73.23(2)
O6 Mg3 Mg5 Mg1 -71.812(19)
O18 Mg3 Mg5 Mg1 -0.25(2)
O5 Mg3 Mg5 Mg1 179.45(4)
Cl2 Mg3 Mg5 Mg1 179.833(12)
Mg2 Mg3 Mg5 Mg1 57.098(9)
Mg4 Mg3 Mg5 Mg1 -57.218(9)
O2 Mg1 Mg5 O18 -69.59(3)
O8 Mg1 Mg5 O18 73.82(3)
O1 Mg1 Mg5 O18 179.79(5)
Cl1 Mg1 Mg5 O18 -179.68(3)
Mg2 Mg1 Mg5 O18 -56.81(2)
Mg4 Mg1 Mg5 O18 56.63(2)
O2 Mg1 Mg5 O11 -155.79(3)
O8 Mg1 Mg5 O11 -12.38(3)
O18 Mg1 Mg5 O11 -86.20(3)
O1 Mg1 Mg5 O11 93.59(4)
Cl1 Mg1 Mg5 O11 94.123(19)
Mg2 Mg1 Mg5 O11 -143.01(2)
Mg4 Mg1 Mg5 O11 -29.568(18)
O2 Mg1 Mg5 O10 17.76(3)
O8 Mg1 Mg5 O10 161.18(3)
O18 Mg1 Mg5 O10 87.35(3)
O1 Mg1 Mg5 O10 -92.85(4)
Cl1 Mg1 Mg5 O10 -92.323(19)
Mg2 Mg1 Mg5 O10 30.546(18)
Mg4 Mg1 Mg5 O10 143.986(19)
O2 Mg1 Mg5 O9 111.16(4)
O8 Mg1 Mg5 O9 -105.42(4)
O18 Mg1 Mg5 O9 -179.25(4)
O1 Mg1 Mg5 O9 0.55(5)
Cl1 Mg1 Mg5 O9 1.08(3)
Mg2 Mg1 Mg5 O9 123.95(3)
Mg4 Mg1 Mg5 O9 -122.61(3)
O2 Mg1 Mg5 Cl1 110.08(2)
O8 Mg1 Mg5 Cl1 -106.50(2)
O18 Mg1 Mg5 Cl1 179.68(3)
O1 Mg1 Mg5 Cl1 -0.53(4)
Mg2 Mg1 Mg5 Cl1 122.869(12)
Mg4 Mg1 Mg5 Cl1 -123.691(12)
O2 Mg1 Mg5 Cl2 -69.19(2)
O8 Mg1 Mg5 Cl2 74.23(2)
O18 Mg1 Mg5 Cl2 0.40(3)
O1 Mg1 Mg5 Cl2 -179.80(4)
Cl1 Mg1 Mg5 Cl2 -179.273(16)
Mg2 Mg1 Mg5 Cl2 -56.404(13)
Mg4 Mg1 Mg5 Cl2 57.036(13)
O2 Mg1 Mg5 Mg2 -12.787(19)
O8 Mg1 Mg5 Mg2 130.63(2)
O18 Mg1 Mg5 Mg2 56.81(2)
O1 Mg1 Mg5 Mg2 -123.40(4)
Cl1 Mg1 Mg5 Mg2 -122.869(12)
Mg4 Mg1 Mg5 Mg2 113.440(11)
O2 Mg1 Mg5 Mg4 -126.23(2)
O8 Mg1 Mg5 Mg4 17.191(18)
O18 Mg1 Mg5 Mg4 -56.63(2)
O1 Mg1 Mg5 Mg4 123.16(4)
Cl1 Mg1 Mg5 Mg4 123.691(12)
Mg2 Mg1 Mg5 Mg4 -113.440(11)
O2 Mg1 Mg5 Mg3 -69.34(2)
O8 Mg1 Mg5 Mg3 74.073(19)
O18 Mg1 Mg5 Mg3 0.25(2)
O1 Mg1 Mg5 Mg3 -179.95(4)
Cl1 Mg1 Mg5 Mg3 -179.426(12)
Mg2 Mg1 Mg5 Mg3 -56.557(9)
Mg4 Mg1 Mg5 Mg3 56.883(9)
O2 Mg1 O1 C1 -142.65(8)
O8 Mg1 O1 C1 77.66(8)
O18 Mg1 O1 C1 148.1(3)
Cl1 Mg1 O1 C1 -30.58(8)
Mg2 Mg1 O1 C1 -127.73(8)
Mg4 Mg1 O1 C1 67.31(9)
Mg5 Mg1 O1 C1 -30.15(10)
O2 Mg1 O1 C4 42.82(10)
O8 Mg1 O1 C4 -96.87(10)
O18 Mg1 O1 C4 -26.5(4)
Cl1 Mg1 O1 C4 154.89(10)
Mg2 Mg1 O1 C4 57.75(11)
Mg4 Mg1 O1 C4 -107.22(10)
Mg5 Mg1 O1 C4 155.32(9)
O2 Mg1 O1 C4A 50.8(4)
O8 Mg1 O1 C4A -88.9(4)
O18 Mg1 O1 C4A -18.5(6)
Cl1 Mg1 O1 C4A 162.8(4)
Mg2 Mg1 O1 C4A 65.7(4)
Mg4 Mg1 O1 C4A -99.3(4)
Mg5 Mg1 O1 C4A 163.3(4)
O2 Mg1 O1 C1A -116.0(4)
O8 Mg1 O1 C1A 104.3(4)
O18 Mg1 O1 C1A 174.7(5)
Cl1 Mg1 O1 C1A -3.9(4)
Mg2 Mg1 O1 C1A -101.1(4)
Mg4 Mg1 O1 C1A 94.0(4)
Mg5 Mg1 O1 C1A -3.5(4)
O8 Mg1 O2 C5 113.84(7)
O18 Mg1 O2 C5 -167.08(7)
O1 Mg1 O2 C5 16.77(7)
Cl1 Mg1 O2 C5 -76.85(7)
Mg2 Mg1 O2 C5 -147.28(8)
Mg4 Mg1 O2 C5 170.22(6)
Mg5 Mg1 O2 C5 -131.01(6)
O8 Mg1 O2 Mg2 -98.88(4)
O18 Mg1 O2 Mg2 -19.80(2)
O1 Mg1 O2 Mg2 164.06(3)
Cl1 Mg1 O2 Mg2 70.43(2)
Mg4 Mg1 O2 Mg2 -42.49(3)
Mg5 Mg1 O2 Mg2 16.27(2)
O10 Mg2 O2 C5 89.08(6)
O4 Mg2 O2 C5 -108.74(6)
O18 Mg2 O2 C5 169.60(6)
O3 Mg2 O2 C5 -11.88(6)
Mg3 Mg2 O2 C5 -158.11(5)
Mg1 Mg2 O2 C5 150.21(7)
Mg5 Mg2 O2 C5 132.62(5)
O10 Mg2 O2 Mg1 -61.13(3)
O4 Mg2 O2 Mg1 101.05(3)
O18 Mg2 O2 Mg1 19.40(2)
O3 Mg2 O2 Mg1 -162.09(3)
Mg3 Mg2 O2 Mg1 51.68(3)
Mg5 Mg2 O2 Mg1 -17.59(3)
O10 Mg2 O3 C15 168.85(6)
O4 Mg2 O3 C15 49.37(6)
O2 Mg2 O3 C15 -71.87(6)
O18 Mg2 O3 C15 -16.6(9)
Mg3 Mg2 O3 C15 63.23(7)
Mg1 Mg2 O3 C15 -88.90(6)
Mg5 Mg2 O3 C15 167.49(5)
O10 Mg2 O3 C12 -22.67(8)
O4 Mg2 O3 C12 -142.15(8)
O2 Mg2 O3 C12 96.61(8)
O18 Mg2 O3 C12 151.9(8)
Mg3 Mg2 O3 C12 -128.29(7)
Mg1 Mg2 O3 C12 79.58(8)
Mg5 Mg2 O3 C12 -24.03(9)
O10 Mg2 O4 C16 -76.45(7)
O2 Mg2 O4 C16 121.45(6)
O18 Mg2 O4 C16 -158.00(6)
O3 Mg2 O4 C16 23.64(7)
Mg3 Mg2 O4 C16 -142.05(7)
Mg1 Mg2 O4 C16 170.88(6)
Mg5 Mg2 O4 C16 -119.85(6)
O10 Mg2 O4 Mg3 65.60(3)
O2 Mg2 O4 Mg3 -96.49(3)
O18 Mg2 O4 Mg3 -15.95(2)
O3 Mg2 O4 Mg3 165.70(3)
Mg1 Mg2 O4 Mg3 -47.06(3)
Mg5 Mg2 O4 Mg3 22.20(3)
O6 Mg3 O4 C16 -117.41(6)
O18 Mg3 O4 C16 161.51(6)
O5 Mg3 O4 C16 -24.11(6)
Cl2 Mg3 O4 C16 70.14(6)
Mg2 Mg3 O4 C16 145.10(7)
Mg4 Mg3 O4 C16 -177.68(5)
Mg5 Mg3 O4 C16 124.58(6)
O6 Mg3 O4 Mg2 97.49(4)
O18 Mg3 O4 Mg2 16.41(3)
O5 Mg3 O4 Mg2 -169.21(3)
Cl2 Mg3 O4 Mg2 -74.96(2)
Mg4 Mg3 O4 Mg2 37.22(3)
Mg5 Mg3 O4 Mg2 -20.52(2)
O4 Mg3 O5 C26 100.16(6)
O6 Mg3 O5 C26 -119.52(6)
O18 Mg3 O5 C26 169.7(2)
Cl2 Mg3 O5 C26 -8.79(6)
Mg2 Mg3 O5 C26 90.16(7)
Mg4 Mg3 O5 C26 -108.05(6)
Mg5 Mg3 O5 C26 -8.49(9)
O4 Mg3 O5 C23 -73.14(6)
O6 Mg3 O5 C23 67.17(6)
O18 Mg3 O5 C23 -3.6(3)
Cl2 Mg3 O5 C23 177.90(6)
Mg2 Mg3 O5 C23 -83.14(6)
Mg4 Mg3 O5 C23 78.65(6)
Mg5 Mg3 O5 C23 178.21(5)
O11 Mg4 O6 C27 78.40(7)
O8 Mg4 O6 C27 -120.00(7)
O18 Mg4 O6 C27 158.84(7)
O7 Mg4 O6 C27 -21.68(7)
Mg3 Mg4 O6 C27 141.41(8)
Mg1 Mg4 O6 C27 -169.61(6)
Mg5 Mg4 O6 C27 121.43(6)
O11 Mg4 O6 Mg3 -63.01(3)
O8 Mg4 O6 Mg3 98.59(3)
O18 Mg4 O6 Mg3 17.43(2)
O7 Mg4 O6 Mg3 -163.09(3)
Mg1 Mg4 O6 Mg3 48.97(3)
Mg5 Mg4 O6 Mg3 -19.98(2)
O4 Mg3 O6 C27 115.14(6)
O18 Mg3 O6 C27 -163.52(6)
O5 Mg3 O6 C27 22.14(6)
Cl2 Mg3 O6 C27 -72.49(6)
Mg2 Mg3 O6 C27 174.53(5)
Mg4 Mg3 O6 C27 -145.57(7)
Mg5 Mg3 O6 C27 -127.01(5)
O4 Mg3 O6 Mg4 -99.29(4)
O18 Mg3 O6 Mg4 -17.95(2)
O5 Mg3 O6 Mg4 167.71(3)
Cl2 Mg3 O6 Mg4 73.08(2)
Mg2 Mg3 O6 Mg4 -39.90(3)
Mg5 Mg3 O6 Mg4 18.55(2)
O11 Mg4 O7 C37 -24.62(8)
O8 Mg4 O7 C37 -140.95(8)
O6 Mg4 O7 C37 94.88(8)
O18 Mg4 O7 C37 105.9(6)
Mg3 Mg4 O7 C37 79.08(8)
Mg1 Mg4 O7 C37 -128.84(8)
Mg5 Mg4 O7 C37 -22.13(9)
O11 Mg4 O7 C34 172.49(6)
O8 Mg4 O7 C34 56.17(7)
O6 Mg4 O7 C34 -68.01(6)
O18 Mg4 O7 C34 -57.0(6)
Mg3 Mg4 O7 C34 -83.81(7)
Mg1 Mg4 O7 C34 68.27(7)
Mg5 Mg4 O7 C34 174.99(5)
O11 Mg4 O8 C38 -82.28(7)
O6 Mg4 O8 C38 115.50(7)
O18 Mg4 O8 C38 -163.62(7)
O7 Mg4 O8 C38 18.89(7)
Mg3 Mg4 O8 C38 166.30(6)
Mg1 Mg4 O8 C38 -148.96(8)
Mg5 Mg4 O8 C38 -125.22(6)
O11 Mg4 O8 Mg1 66.68(3)
O6 Mg4 O8 Mg1 -95.54(3)
O18 Mg4 O8 Mg1 -14.66(2)
O7 Mg4 O8 Mg1 167.85(3)
Mg3 Mg4 O8 Mg1 -44.74(3)
Mg5 Mg4 O8 Mg1 23.75(2)
O2 Mg1 O8 C38 -114.58(6)
O18 Mg1 O8 C38 166.79(6)
O1 Mg1 O8 C38 -17.08(6)
Cl1 Mg1 O8 C38 75.85(6)
Mg2 Mg1 O8 C38 -173.68(5)
Mg4 Mg1 O8 C38 151.81(7)
Mg5 Mg1 O8 C38 129.76(6)
O2 Mg1 O8 Mg4 93.61(4)
O18 Mg1 O8 Mg4 14.99(2)
O1 Mg1 O8 Mg4 -168.89(3)
Cl1 Mg1 O8 Mg4 -75.96(2)
Mg2 Mg1 O8 Mg4 34.51(3)
Mg5 Mg1 O8 Mg4 -22.05(2)
O18 Mg5 O9 C48 13.4(8)
O11 Mg5 O9 C48 90.39(8)
O10 Mg5 O9 C48 -90.50(8)
Cl1 Mg5 O9 C48 -179.20(7)
Cl2 Mg5 O9 C48 0.27(8)
Mg2 Mg5 O9 C48 -87.20(8)
Mg4 Mg5 O9 C48 88.21(8)
Mg3 Mg5 O9 C48 0.74(9)
Mg1 Mg5 O9 C48 179.99(7)
O18 Mg5 O9 C45 -162.5(7)
O11 Mg5 O9 C45 -85.44(7)
O10 Mg5 O9 C45 93.67(7)
Cl1 Mg5 O9 C45 4.97(7)
Cl2 Mg5 O9 C45 -175.56(6)
Mg2 Mg5 O9 C45 96.98(7)
Mg4 Mg5 O9 C45 -87.62(7)
Mg3 Mg5 O9 C45 -175.09(6)
Mg1 Mg5 O9 C45 4.16(8)
O4 Mg2 O10 C49 103.71(8)
O2 Mg2 O10 C49 -93.74(8)
O18 Mg2 O10 C49 -173.92(8)
O3 Mg2 O10 C49 5.91(8)
Mg3 Mg2 O10 C49 142.65(7)
Mg1 Mg2 O10 C49 -130.09(7)
Mg5 Mg2 O10 C49 -175.41(9)
O4 Mg2 O10 Mg5 -80.88(3)
O2 Mg2 O10 Mg5 81.67(3)
O18 Mg2 O10 Mg5 1.48(2)
O3 Mg2 O10 Mg5 -178.69(3)
Mg3 Mg2 O10 Mg5 -41.94(2)
Mg1 Mg2 O10 Mg5 45.31(2)
O18 Mg5 O10 C49 174.85(6)
O11 Mg5 O10 C49 168.49(12)
O9 Mg5 O10 C49 -7.17(6)
Cl1 Mg5 O10 C49 87.10(6)
Cl2 Mg5 O10 C49 -98.31(6)
Mg2 Mg5 O10 C49 176.38(7)
Mg4 Mg5 O10 C49 173.98(5)
Mg3 Mg5 O10 C49 -146.20(6)
Mg1 Mg5 O10 C49 135.46(6)
O18 Mg5 O10 Mg2 -1.53(2)
O11 Mg5 O10 Mg2 -7.88(14)
O9 Mg5 O10 Mg2 176.46(3)
Cl1 Mg5 O10 Mg2 -89.28(2)
Cl2 Mg5 O10 Mg2 85.31(2)
Mg4 Mg5 O10 Mg2 -2.39(4)
Mg3 Mg5 O10 Mg2 37.42(2)
Mg1 Mg5 O10 Mg2 -40.92(2)
O8 Mg4 O11 C56 100.83(8)
O6 Mg4 O11 C56 -96.03(8)
O18 Mg4 O11 C56 -176.97(8)
O7 Mg4 O11 C56 0.95(8)
Mg3 Mg4 O11 C56 -133.68(7)
Mg1 Mg4 O11 C56 139.50(7)
Mg5 Mg4 O11 C56 -176.62(9)
O8 Mg4 O11 Mg5 -82.55(3)
O6 Mg4 O11 Mg5 80.59(3)
O18 Mg4 O11 Mg5 -0.35(2)
O7 Mg4 O11 Mg5 177.57(3)
Mg3 Mg4 O11 Mg5 42.94(2)
Mg1 Mg4 O11 Mg5 -43.88(2)
O18 Mg5 O11 C56 177.63(6)
O10 Mg5 O11 C56 -176.02(12)
O9 Mg5 O11 C56 -0.35(6)
Cl1 Mg5 O11 C56 -94.80(6)
Cl2 Mg5 O11 C56 90.72(6)
Mg2 Mg5 O11 C56 177.53(5)
Mg4 Mg5 O11 C56 177.27(7)
Mg3 Mg5 O11 C56 138.64(6)
Mg1 Mg5 O11 C56 -143.02(6)
O18 Mg5 O11 Mg4 0.36(3)
O10 Mg5 O11 Mg4 6.72(14)
O9 Mg5 O11 Mg4 -177.62(3)
Cl1 Mg5 O11 Mg4 87.93(2)
Cl2 Mg5 O11 Mg4 -86.55(2)
Mg2 Mg5 O11 Mg4 0.27(4)
Mg3 Mg5 O11 Mg4 -38.63(2)
Mg1 Mg5 O11 Mg4 39.72(2)
O11 Mg5 O18 Mg3 -90.40(3)
O10 Mg5 O18 Mg3 90.91(3)
O9 Mg5 O18 Mg3 -13.2(7)
Cl1 Mg5 O18 Mg3 179.37(2)
Cl2 Mg5 O18 Mg3 -0.06(2)
Mg2 Mg5 O18 Mg3 89.49(3)
Mg4 Mg5 O18 Mg3 -90.07(2)
Mg1 Mg5 O18 Mg3 179.61(4)
O11 Mg5 O18 Mg1 89.99(3)
O10 Mg5 O18 Mg1 -88.70(3)
O9 Mg5 O18 Mg1 167.2(7)
Cl1 Mg5 O18 Mg1 -0.24(2)
Cl2 Mg5 O18 Mg1 -179.67(2)
Mg2 Mg5 O18 Mg1 -90.12(2)
Mg4 Mg5 O18 Mg1 90.32(3)
Mg3 Mg5 O18 Mg1 -179.61(4)
O11 Mg5 O18 Mg2 -179.89(2)
O10 Mg5 O18 Mg2 1.42(2)
O9 Mg5 O18 Mg2 -102.6(7)
Cl1 Mg5 O18 Mg2 89.879(18)
Cl2 Mg5 O18 Mg2 -89.552(18)
Mg4 Mg5 O18 Mg2 -179.56(3)
Mg3 Mg5 O18 Mg2 -89.49(3)
Mg1 Mg5 O18 Mg2 90.12(2)
O11 Mg5 O18 Mg4 -0.33(2)
O10 Mg5 O18 Mg4 -179.02(2)
O9 Mg5 O18 Mg4 76.9(7)
Cl1 Mg5 O18 Mg4 -90.563(18)
Cl2 Mg5 O18 Mg4 90.006(18)
Mg2 Mg5 O18 Mg4 179.56(3)
Mg3 Mg5 O18 Mg4 90.07(2)
Mg1 Mg5 O18 Mg4 -90.32(3)
O4 Mg3 O18 Mg5 -108.72(3)
O6 Mg3 O18 Mg5 110.55(3)
O5 Mg3 O18 Mg5 -178(27)
Cl2 Mg3 O18 Mg5 0.07(2)
Mg2 Mg3 O18 Mg5 -93.32(3)
Mg4 Mg3 O18 Mg5 93.66(2)
O4 Mg3 O18 Mg1 70.36(7)
O6 Mg3 O18 Mg1 -70.38(7)
O5 Mg3 O18 Mg1 0.6(3)
Cl2 Mg3 O18 Mg1 179.15(7)
Mg2 Mg3 O18 Mg1 85.75(7)
Mg4 Mg3 O18 Mg1 -87.26(7)
Mg5 Mg3 O18 Mg1 179.08(9)
O4 Mg3 O18 Mg2 -15.39(2)
O6 Mg3 O18 Mg2 -156.13(2)
O5 Mg3 O18 Mg2 -85.1(2)
Cl2 Mg3 O18 Mg2 93.391(18)
Mg4 Mg3 O18 Mg2 -173.02(3)
Mg5 Mg3 O18 Mg2 93.32(3)
O4 Mg3 O18 Mg4 157.63(2)
O6 Mg3 O18 Mg4 16.89(2)
O5 Mg3 O18 Mg4 87.9(2)
Cl2 Mg3 O18 Mg4 -93.589(18)
Mg2 Mg3 O18 Mg4 173.02(3)
Mg5 Mg3 O18 Mg4 -93.66(2)
O2 Mg1 O18 Mg5 112.07(3)
O8 Mg1 O18 Mg5 -107.79(3)
O1 Mg1 O18 Mg5 -178(27)
Cl1 Mg1 O18 Mg5 0.26(2)
Mg2 Mg1 O18 Mg5 93.46(3)
Mg4 Mg1 O18 Mg5 -93.71(2)
O2 Mg1 O18 Mg3 -67.01(7)
O8 Mg1 O18 Mg3 73.13(7)
O1 Mg1 O18 Mg3 2.6(4)
Cl1 Mg1 O18 Mg3 -178.82(7)
Mg2 Mg1 O18 Mg3 -85.62(7)
Mg4 Mg1 O18 Mg3 87.21(7)
Mg5 Mg1 O18 Mg3 -179.08(9)
O2 Mg1 O18 Mg2 18.61(2)
O8 Mg1 O18 Mg2 158.74(2)
O1 Mg1 O18 Mg2 88.2(4)
Cl1 Mg1 O18 Mg2 -93.203(18)
Mg4 Mg1 O18 Mg2 172.82(3)
Mg5 Mg1 O18 Mg2 -93.46(3)
O2 Mg1 O18 Mg4 -154.22(2)
O8 Mg1 O18 Mg4 -14.08(2)
O1 Mg1 O18 Mg4 -84.7(4)
Cl1 Mg1 O18 Mg4 93.974(18)
Mg2 Mg1 O18 Mg4 -172.82(3)
Mg5 Mg1 O18 Mg4 93.71(2)
O10 Mg2 O18 Mg5 -1.47(2)
O4 Mg2 O18 Mg5 117.88(3)
O2 Mg2 O18 Mg5 -120.64(3)
O3 Mg2 O18 Mg5 -176(50)
Mg3 Mg2 O18 Mg5 102.35(3)
Mg1 Mg2 O18 Mg5 -102.03(3)
O10 Mg2 O18 Mg3 -103.82(2)
O4 Mg2 O18 Mg3 15.54(2)
O2 Mg2 O18 Mg3 137.02(2)
O3 Mg2 O18 Mg3 81.6(9)
Mg1 Mg2 O18 Mg3 155.63(3)
Mg5 Mg2 O18 Mg3 -102.35(3)
O10 Mg2 O18 Mg1 100.55(2)
O4 Mg2 O18 Mg1 -140.09(3)
O2 Mg2 O18 Mg1 -18.61(2)
O3 Mg2 O18 Mg1 -74.1(9)
Mg3 Mg2 O18 Mg1 -155.63(3)
Mg5 Mg2 O18 Mg1 102.03(3)
O10 Mg2 O18 Mg4 -178(30)
O4 Mg2 O18 Mg4 -58.6(2)
O2 Mg2 O18 Mg4 62.9(2)
O3 Mg2 O18 Mg4 7.4(10)
Mg3 Mg2 O18 Mg4 -74.2(2)
Mg1 Mg2 O18 Mg4 81.5(2)
Mg5 Mg2 O18 Mg4 -176.5(3)
O11 Mg4 O18 Mg5 0.35(2)
O8 Mg4 O18 Mg5 116.21(3)
O6 Mg4 O18 Mg5 -119.36(3)
O7 Mg4 O18 Mg5 -130.4(6)
Mg3 Mg4 O18 Mg5 -102.38(3)
Mg1 Mg4 O18 Mg5 102.04(3)
O11 Mg4 O18 Mg3 102.72(3)
O8 Mg4 O18 Mg3 -141.42(3)
O6 Mg4 O18 Mg3 -16.98(2)
O7 Mg4 O18 Mg3 -28.0(6)
Mg1 Mg4 O18 Mg3 -155.59(3)
Mg5 Mg4 O18 Mg3 102.38(3)
O11 Mg4 O18 Mg1 -101.69(2)
O8 Mg4 O18 Mg1 14.17(2)
O6 Mg4 O18 Mg1 138.60(3)
O7 Mg4 O18 Mg1 127.6(6)
Mg3 Mg4 O18 Mg1 155.59(3)
Mg5 Mg4 O18 Mg1 -102.04(3)
O11 Mg4 O18 Mg2 176.8(2)
O8 Mg4 O18 Mg2 -67.3(2)
O6 Mg4 O18 Mg2 57.1(2)
O7 Mg4 O18 Mg2 46.1(7)
Mg3 Mg4 O18 Mg2 74.1(2)
Mg1 Mg4 O18 Mg2 -81.5(2)
Mg5 Mg4 O18 Mg2 176.5(3)
C4 O1 C1 C2 -44.56(13)
C4A O1 C1 C2 -50.0(3)
C1A O1 C1 C2 53.1(6)
Mg1 O1 C1 C2 139.72(10)
O1 C1 C2 C3 27.59(17)
C1 C2 C3 C4 -1.7(2)
C1 O1 C4 C3 43.37(14)
C4A O1 C4 C3 96(2)
C1A O1 C4 C3 19.9(4)
Mg1 O1 C4 C3 -141.25(11)
C2 C3 C4 O1 -24.60(18)
C1 O1 C1A C2A -104.8(8)
C4 O1 C1A C2A -16.2(6)
C4A O1 C1A C2A -23.0(7)
Mg1 O1 C1A C2A 147.2(4)
O1 C1A C2A C3A 2.5(7)
C1A C2A C3A C4A 18.2(7)
C1 O1 C4A C3A 57.0(5)
C4 O1 C4A C3A -72(2)
C1A O1 C4A C3A 34.1(6)
Mg1 O1 C4A C3A -134.2(3)
C2A C3A C4A O1 -33.2(6)
Mg1 O2 C5 C6 65.71(10)
Mg2 O2 C5 C6 -73.15(9)
Mg1 O2 C5 C10 -114.50(8)
Mg2 O2 C5 C10 106.64(8)
O2 C5 C6 C7 179.24(9)
C10 C5 C6 C7 -0.55(14)
C5 C6 C7 C8 0.57(16)
C11 O12 C8 C7 4.6(2)
C11 O12 C8 C9 -170.62(16)
C11 O12 C8 O12A 66.2(9)
C6 C7 C8 O12 -175.04(13)
C6 C7 C8 C9 -0.10(16)
C6 C7 C8 O12A 172.0(2)
C11A O12A C8 O12 -118.5(10)
C11A O12A C8 C7 7.1(4)
C11A O12A C8 C9 179.2(3)
O12 C8 C9 C10 175.24(12)
C7 C8 C9 C10 -0.36(15)
O12A C8 C9 C10 -172.51(19)
C8 C9 C10 C5 0.37(14)
O2 C5 C10 C9 -179.72(8)
C6 C5 C10 C9 0.08(13)
C15 O3 C12 C13 0.35(11)
Mg2 O3 C12 C13 -169.26(6)
O3 C12 C13 C14 23.58(11)
C12 C13 C14 C15 -37.19(10)
C12 O3 C15 C14 -24.53(10)
Mg2 O3 C15 C14 146.06(6)
C13 C14 C15 O3 38.20(9)
Mg2 O4 C16 C21 62.55(9)
Mg3 O4 C16 C21 -69.47(9)
Mg2 O4 C16 C17 -117.61(7)
Mg3 O4 C16 C17 110.37(7)
O4 C16 C17 C18 -178.05(7)
C21 C16 C17 C18 1.79(12)
C16 C17 C18 C19 -0.15(12)
C22 O13 C19 C18 -175.29(7)
C22 O13 C19 C20 4.85(11)
C17 C18 C19 O13 178.42(7)
C17 C18 C19 C20 -1.71(12)
O13 C19 C20 C21 -178.27(7)
C18 C19 C20 C21 1.88(12)
O4 C16 C21 C20 178.23(7)
C17 C16 C21 C20 -1.62(11)
C19 C20 C21 C16 -0.20(12)
C26 O5 C23 C24 -7.78(9)
Mg3 O5 C23 C24 166.57(6)
O5 C23 C24 C25 -16.51(9)
C23 C24 C25 C26 33.08(9)
C23 O5 C26 C25 29.25(9)
Mg3 O5 C26 C25 -144.86(6)
C24 C25 C26 O5 -38.31(9)
Mg4 O6 C27 C32 -74.00(10)
Mg3 O6 C27 C32 58.01(9)
Mg4 O6 C27 C28 108.83(8)
Mg3 O6 C27 C28 -119.16(7)
O6 C27 C28 C29 175.45(7)
C32 C27 C28 C29 -1.80(12)
C27 C28 C29 C30 0.12(12)
C33 O14 C30 C31 -13.27(12)
C33 O14 C30 C29 166.98(7)
C28 C29 C30 O14 -178.79(7)
C28 C29 C30 C31 1.44(13)
O14 C30 C31 C32 178.98(8)
C29 C30 C31 C32 -1.28(13)
O6 C27 C32 C31 -175.26(8)
C28 C27 C32 C31 1.97(12)
C30 C31 C32 C27 -0.45(13)
C37 O7 C34 C35 -16.84(11)
Mg4 O7 C34 C35 148.96(7)
C37 O7 C34 C35A 9.9(3)
Mg4 O7 C34 C35A 175.7(3)
O7 C34 C35 C36 36.28(11)
C35A C34 C35 C36 -47.6(5)
C34 C35 C36 C37 -41.12(12)
O7 C34 C35A C36A -42.2(4)
C35 C34 C35A C36A 60.1(5)
C34 C35A C36A C37 55.3(4)
C34 O7 C37 C36 -9.61(12)
Mg4 O7 C37 C36 -174.08(7)
C34 O7 C37 C36A 26.4(3)
Mg4 O7 C37 C36A -138.0(3)
C35 C36 C37 O7 31.89(13)
C35 C36 C37 C36A -59.7(4)
C35A C36A C37 O7 -51.7(4)
C35A C36A C37 C36 45.7(3)
Mg4 O8 C38 C43 42.53(11)
Mg1 O8 C38 C43 -98.31(8)
Mg4 O8 C38 C39 -137.32(7)
Mg1 O8 C38 C39 81.84(9)
O8 C38 C39 C40 -179.81(7)
C43 C38 C39 C40 0.34(12)
C38 C39 C40 C41 0.05(13)
C44 O15 C41 C42 -5.14(14)
C44 O15 C41 C40 174.27(9)
C39 C40 C41 O15 179.72(8)
C39 C40 C41 C42 -0.84(13)
O15 C41 C42 C43 -179.39(9)
C40 C41 C42 C43 1.22(14)
O8 C38 C43 C42 -179.80(8)
C39 C38 C43 C42 0.06(13)
C41 C42 C43 C38 -0.84(14)
C48 O9 C45 C46A -15.18(14)
Mg5 O9 C45 C46A 161.25(11)
C48 O9 C45 C46 8.56(17)
Mg5 O9 C45 C46 -175.00(15)
O9 C45 C46 C47 -39.3(3)
C46A C45 C46 C47 57.5(4)
C45 C46 C47 C48 52.4(3)
O9 C45 C46A C47A 35.19(19)
C46 C45 C46A C47A -54.0(4)
C45 C46A C47A C48 -41.2(2)
C45 O9 C48 C47A -11.12(14)
Mg5 O9 C48 C47A 172.53(11)
C45 O9 C48 C47 24.69(18)
Mg5 O9 C48 C47 -151.66(15)
C46A C47A C48 O9 32.62(19)
C46A C47A C48 C47 -55.9(2)
C46 C47 C48 O9 -48.3(3)
C46 C47 C48 C47A 51.4(2)
Mg2 O10 C49 C54 -91.93(9)
Mg5 O10 C49 C54 93.53(8)
Mg2 O10 C49 C50 87.74(9)
Mg5 O10 C49 C50 -86.80(8)
O10 C49 C50 C51 -179.14(7)
C54 C49 C50 C51 0.54(12)
C49 C50 C51 C52 -1.05(12)
C55 O16 C52 C53 5.63(12)
C55 O16 C52 C51 -174.94(8)
C50 C51 C52 O16 -178.53(7)
C50 C51 C52 C53 0.94(12)
O16 C52 C53 C54 179.08(8)
C51 C52 C53 C54 -0.34(12)
O10 C49 C54 C53 179.75(7)
C50 C49 C54 C53 0.06(12)
C52 C53 C54 C49 -0.17(12)
Mg4 O11 C56 C61 -93.06(9)
Mg5 O11 C56 C61 90.97(8)
Mg4 O11 C56 C57 86.66(10)
Mg5 O11 C56 C57 -89.31(8)
O11 C56 C57 C58 -179.25(8)
C61 C56 C57 C58 0.48(13)
C56 C57 C58 C59 -0.37(14)
C62 O17 C59 C60 -16.73(13)
C62 O17 C59 C58 163.90(9)
C57 C58 C59 O17 179.70(8)
C57 C58 C59 C60 0.29(14)
O17 C59 C60 C61 -179.69(8)
C58 C59 C60 C61 -0.35(13)
O11 C56 C61 C60 179.19(7)
C57 C56 C61 C60 -0.54(12)
C59 C60 C61 C56 0.48(12)
